data_1550251
loop_
_publ_author_name
'Naulet, Guillaume'
'Sturm, Ludmilla'
'Robert, Antoine'
'Dechambenoit, Pierre'
'R\"ohricht, Fynn'
'Herges, Rainer'
'Bock, Harald'
'Durola, Fabien'

_publ_section_title
;
 Cyclic tris-[5]helicenes with single and triple twisted M\"obius
 topologies and M\"obius aromaticity.
;
_journal_issue 48
_journal_name_full 'Chemical science'
_journal_page_first 8930
_journal_page_last 8936
_journal_paper_doi 10.1039/c8sc02877j
_journal_volume 9
_journal_year 2018
_chemical_formula_moiety 'C102 H84 O24, 2.5(C H Cl3)'
_chemical_formula_sum 'C104.5 H86.5 Cl7.5 O24'
_chemical_formula_weight 1992.11
_chemical_melting_point 'C2 cyclo-tris-[5]helicene'
_space_group_crystal_system triclinic
_space_group_IT_number 2
_space_group_name_Hall '-P 1'
_space_group_name_H-M_alt 'P -1'
_symmetry_space_group_name_Hall '-P 1'
_symmetry_space_group_name_H-M 'P -1'
_atom_sites_solution_hydrogens geom
_audit_creation_method SHELXL-2014/7
_audit_update_record
;
2018-02-27 deposited with the CCDC.
2018-11-16 downloaded from the CCDC.
;
_cell_angle_alpha 84.266(2)
_cell_angle_beta 75.642(3)
_cell_angle_gamma 75.481(3)
_cell_formula_units_Z 4
_cell_length_a 15.6031(9)
_cell_length_b 23.6859(13)
_cell_length_c 26.9809(15)
_cell_measurement_reflns_used 9793
_cell_measurement_temperature 120(2)
_cell_measurement_theta_max 24.90
_cell_measurement_theta_min 2.31
_cell_volume 9343.9(9)
_computing_cell_refinement 'Bruker SAINT'
_computing_data_collection 'Bruker APEX2'
_computing_data_reduction 'Bruker SAINT'
_computing_structure_refinement 'SHELXL-2014/7 (Sheldrick, 2014)'
_computing_structure_solution 'Intrinsic Phasing SHELXT (Sheldrick, 2014)'
_diffrn_ambient_temperature 120(2)
_diffrn_measured_fraction_theta_full 0.999
_diffrn_measured_fraction_theta_max 0.987
_diffrn_measurement_device_type 'Bruker APEX-II Quasar'
_diffrn_measurement_method 'phi and omega scans'
_diffrn_radiation_type MoK\a
_diffrn_radiation_wavelength 0.71073
_diffrn_reflns_av_R_equivalents 0.0722
_diffrn_reflns_av_unetI/netI 0.0386
_diffrn_reflns_Laue_measured_fraction_full 0.999
_diffrn_reflns_Laue_measured_fraction_max 0.987
_diffrn_reflns_limit_h_max 18
_diffrn_reflns_limit_h_min -18
_diffrn_reflns_limit_k_max 28
_diffrn_reflns_limit_k_min -28
_diffrn_reflns_limit_l_max 32
_diffrn_reflns_limit_l_min -32
_diffrn_reflns_number 559003
_diffrn_reflns_point_group_measured_fraction_full 0.999
_diffrn_reflns_point_group_measured_fraction_max 0.987
_diffrn_reflns_theta_full 25.242
_diffrn_reflns_theta_max 25.499
_diffrn_reflns_theta_min 1.386
_diffrn_source 'Incoatec microfocus sealed tube'
_exptl_absorpt_coefficient_mu 0.305
_exptl_absorpt_correction_T_max 0.7452
_exptl_absorpt_correction_T_min 0.6817
_exptl_absorpt_correction_type multi-scan
_exptl_absorpt_process_details SADABS
_exptl_crystal_colour yellow
_exptl_crystal_density_diffrn 1.416
_exptl_crystal_density_meas ?
_exptl_crystal_description plate
_exptl_crystal_F_000 4132
_exptl_crystal_size_max 0.550
_exptl_crystal_size_mid 0.230
_exptl_crystal_size_min 0.040
_refine_diff_density_max 1.816
_refine_diff_density_min -1.550
_refine_diff_density_rms 0.114
_refine_ls_extinction_method none
_refine_ls_goodness_of_fit_ref 1.070
_refine_ls_hydrogen_treatment riding
_refine_ls_matrix_type full
_refine_ls_number_parameters 2441
_refine_ls_number_reflns 34349
_refine_ls_number_restraints 21
_refine_ls_restrained_S_all 1.073
_refine_ls_R_factor_all 0.1392
_refine_ls_R_factor_gt 0.1155
_refine_ls_shift/su_max 0.001
_refine_ls_shift/su_mean 0.000
_refine_ls_structure_factor_coef Fsqd
_refine_ls_weighting_details 'w=1/[\s^2^(Fo^2^)+(0.1494P)^2^+42.6618P] where P=(Fo^2^+2Fc^2^)/3'
_refine_ls_weighting_scheme calc
_refine_ls_wR_factor_gt 0.2976
_refine_ls_wR_factor_ref 0.3148
_reflns_Friedel_coverage 0.000
_reflns_number_gt 26765
_reflns_number_total 34349
_reflns_threshold_expression 'I > 2\s(I)'
_cod_data_source_file c8sc02877j2.cif
_cod_data_source_block 3
_cod_depositor_comments
;
The following automatic conversions were performed:

'_exptl_crystal_density_meas' value 'not measured' was changed to '?'
- the value is perceived as not measured.

Automatic conversion script
Id: cif_fix_values 4973 2017-02-22 13:04:09Z antanas 

 Adding full bibliography for 1550250--1550251.cif.
;
_cod_original_formula_sum 'C104.50 H86.50 Cl7.50 O24'
_cod_database_code 1550251
_shelx_shelxl_version_number 2014/7
_shelx_space_group_comment
;
The symmetry employed for this shelxl refinement is uniquely defined
by the following loop, which should always be used as a source of
symmetry information in preference to the above space-group names.
They are only intended as comments.
;
_shelx_estimated_absorpt_t_min 0.850
_shelx_estimated_absorpt_t_max 0.988

loop_
_space_group_symop_operation_xyz
'x, y, z'
'-x, -y, -z'

loop_
_atom_site_label
_atom_site_type_symbol
_atom_site_fract_x
_atom_site_fract_y
_atom_site_fract_z
_atom_site_U_iso_or_equiv
_atom_site_adp_type
_atom_site_occupancy
_atom_site_site_symmetry_order
_atom_site_calc_flag
_atom_site_refinement_flags_posn
_atom_site_refinement_flags_adp
_atom_site_refinement_flags_occupancy
_atom_site_disorder_assembly
_atom_site_disorder_group
C75 C 0.3518(5) 0.2577(5) 0.3610(3) 0.083(3) Uani 1 1 d D . . . .
H75A H 0.3016 0.2420 0.3833 0.100 Uiso 1 1 calc R U . . .
H75B H 0.3273 0.2995 0.3531 0.100 Uiso 1 1 calc R U . . .
C58 C 0.9372(7) 0.2559(4) 0.7057(4) 0.080(3) Uani 1 1 d . . . . .
H58A H 0.9780 0.2588 0.7272 0.120 Uiso 1 1 calc R U . . .
H58B H 0.9030 0.2951 0.6978 0.120 Uiso 1 1 calc R U . . .
H58C H 0.8946 0.2324 0.7241 0.120 Uiso 1 1 calc R U . . .
C57 C 0.9913(5) 0.2277(5) 0.6576(3) 0.081(3) Uani 1 1 d . . . . .
H57A H 1.0265 0.1882 0.6654 0.097 Uiso 1 1 calc R U . . .
H57B H 1.0348 0.2510 0.6390 0.097 Uiso 1 1 calc R U . . .
C76 C 0.3837(7) 0.2279(7) 0.3157(4) 0.129(5) Uani 1 1 d D . . . .
H76A H 0.4164 0.2512 0.2893 0.193 Uiso 1 1 calc R U . . .
H76B H 0.3322 0.2209 0.3046 0.193 Uiso 1 1 calc R U . . .
H76C H 0.4249 0.1904 0.3215 0.193 Uiso 1 1 calc R U . . .
Cl10 Cl 0.8518(4) 0.99914(19) 0.44434(19) 0.1651(18) Uani 1 1 d . . . . .
Cl11 Cl 0.8256(4) 0.9676(2) 0.3472(2) 0.201(3) Uani 1 1 d . . . . .
Cl12 Cl 0.7131(4) 0.9372(3) 0.4488(3) 0.225(3) Uani 1 1 d . . . . .
C208 C 0.8135(7) 0.9521(5) 0.4134(6) 0.109(4) Uani 1 1 d . . . . .
H208 H 0.8588 0.9141 0.4151 0.131 Uiso 1 1 calc R U . . .
Cl5 Cl 0.1147(3) 0.5141(2) 0.99321(17) 0.1457(15) Uani 1 1 d . . . . .
Cl4 Cl 0.1729(3) 0.5727(2) 0.8988(2) 0.1614(16) Uani 1 1 d . . . . .
C206 C 0.0764(9) 0.5561(7) 0.9433(6) 0.135(5) Uani 1 1 d . . . . .
H206 H 0.0514 0.5309 0.9257 0.161 Uiso 1 1 calc R U . . .
C4B C 0.3753(12) 0.8315(6) 0.3217(8) 0.080(4) Uani 0.5 1 d D . P A 2
H4B1 H 0.3395 0.8718 0.3199 0.120 Uiso 0.5 1 calc R U P A 2
H4B2 H 0.3863 0.8222 0.3561 0.120 Uiso 0.5 1 calc R U P A 2
H4B3 H 0.4336 0.8274 0.2966 0.120 Uiso 0.5 1 calc R U P A 2
C3B C 0.3274(6) 0.7933(3) 0.3109(4) 0.083(3) Uani 0.5 1 d D . P A 2
H3B1 H 0.3157 0.8026 0.2763 0.100 Uiso 0.5 1 calc R U P A 2
H3B2 H 0.2682 0.7974 0.3360 0.100 Uiso 0.5 1 calc R U P A 2
C8B C 0.0879(9) 0.5580(7) 0.4018(5) 0.059(3) Uani 0.5 1 d D . P B 2
H8B1 H 0.0247 0.5661 0.3987 0.088 Uiso 0.5 1 calc R U P B 2
H8B2 H 0.1174 0.5170 0.3947 0.088 Uiso 0.5 1 calc R U P B 2
H8B3 H 0.0890 0.5656 0.4367 0.088 Uiso 0.5 1 calc R U P B 2
C8A C 0.0693(8) 0.6058(8) 0.4128(4) 0.059(3) Uani 0.5 1 d D . P C 1
H8A1 H 0.0083 0.6142 0.4062 0.088 Uiso 0.5 1 calc R U P C 1
H8A2 H 0.0770 0.5719 0.4366 0.088 Uiso 0.5 1 calc R U P C 1
H8A3 H 0.0769 0.6397 0.4279 0.088 Uiso 0.5 1 calc R U P C 1
Cl3 Cl 0.52492(16) 0.27717(8) 0.82631(7) 0.0667(5) Uani 1 1 d . . . . .
Cl2 Cl 0.6069(2) 0.37446(13) 0.81937(12) 0.1124(11) Uani 1 1 d . . . . .
Cl1 Cl 0.4576(2) 0.38403(13) 0.77257(10) 0.1174(12) Uani 1 1 d . . . . .
C205 C 0.5546(7) 0.3375(3) 0.7885(3) 0.074(3) Uani 1 1 d . . . . .
H205 H 0.5984 0.3228 0.7561 0.089 Uiso 1 1 calc R U . . .
Cl7 Cl 0.32456(15) 0.10373(10) 0.28183(9) 0.0761(6) Uani 1 1 d . . . . .
Cl8 Cl 0.29782(18) 0.01240(13) 0.22797(9) 0.0937(8) Uani 1 1 d . . . . .
Cl9 Cl 0.2876(2) -0.00126(13) 0.33709(11) 0.1100(10) Uani 1 1 d . . . . .
C207 C 0.2688(5) 0.0472(3) 0.2862(3) 0.062(2) Uani 1 1 d . . . . .
H207 H 0.2020 0.0654 0.2933 0.075 Uiso 1 1 calc R U . . .
O7 O 0.9204(2) 0.20117(16) 0.11221(13) 0.0305(8) Uani 1 1 d . . . . .
O48 O 0.0796(3) 0.13631(15) 0.36345(13) 0.0321(8) Uani 1 1 d . . . . .
O46 O -0.0528(2) 0.14549(15) 0.30353(14) 0.0287(8) Uani 1 1 d . . . . .
O12 O 0.9359(2) 0.55104(14) 0.27360(13) 0.0270(8) Uani 1 1 d . . . . .
O25 O 0.2825(2) 0.42595(15) 0.29242(12) 0.0268(8) Uani 1 1 d . . . . .
O22 O 0.8231(2) 0.59048(16) 0.51987(14) 0.0300(8) Uani 1 1 d . . . . .
O10 O 1.1354(2) 0.41078(15) 0.14788(13) 0.0274(8) Uani 1 1 d . . . . .
O8 O 0.9010(2) 0.13413(15) 0.17695(14) 0.0292(8) Uani 1 1 d . . . . .
O26 O 0.2755(2) 0.46962(14) 0.21462(13) 0.0260(7) Uani 1 1 d . . . . .
O35 O 0.0956(2) 0.02668(17) 0.05431(15) 0.0338(9) Uani 1 1 d . . . . .
O11 O 1.0748(2) 0.50417(15) 0.28452(14) 0.0299(8) Uani 1 1 d . . . . .
O45 O 0.0527(3) 0.06671(15) 0.26912(13) 0.0293(8) Uani 1 1 d . . . . .
O29 O 0.8230(3) -0.06014(18) 0.09336(16) 0.0394(9) Uani 1 1 d . . . . .
O47 O 0.0060(3) 0.23018(16) 0.37634(13) 0.0351(9) Uani 1 1 d . . . . .
O9 O 1.0637(3) 0.50095(15) 0.17456(14) 0.0329(9) Uani 1 1 d . . . . .
C93 C 0.7207(3) 0.6082(2) 0.44077(18) 0.0234(10) Uani 1 1 d . . . . .
O21 O 0.8979(2) 0.50862(18) 0.47787(16) 0.0387(10) Uani 1 1 d . . . . .
O24 O 0.7250(3) 0.70410(16) 0.45606(15) 0.0349(9) Uani 1 1 d . . . . .
O6 O 0.7170(3) 0.14346(17) 0.26450(16) 0.0428(10) Uani 1 1 d . . . . .
O34 O 0.2399(3) -0.15724(17) 0.12989(16) 0.0422(10) Uani 1 1 d . . . . .
C85 C 0.5834(3) 0.47212(19) 0.45848(16) 0.0170(9) Uani 1 1 d . . . . .
H85 H 0.5317 0.4769 0.4445 0.020 Uiso 1 1 calc R U . . .
C87 C 0.6321(3) 0.51594(19) 0.44800(16) 0.0165(9) Uani 1 1 d . . . . .
O40 O 0.5620(3) 0.42889(17) -0.03092(17) 0.0415(10) Uani 1 1 d . . . . .
O32 O 0.6416(3) -0.18717(17) 0.20177(15) 0.0385(9) Uani 1 1 d . . . . .
C13 C 0.5778(3) 0.4719(2) 0.35301(16) 0.0171(9) Uani 1 1 d . . . . .
H13 H 0.6378 0.4657 0.3578 0.021 Uiso 1 1 calc R U . . .
C133 C 0.4843(3) -0.0324(2) 0.12575(17) 0.0235(10) Uani 1 1 d . . . . .
C29 C 0.8968(3) 0.27770(19) 0.20295(17) 0.0178(9) Uani 1 1 d . . . . .
O1 O 0.2922(3) 0.72135(19) 0.39087(15) 0.0461(11) Uani 1 1 d . . . . .
C34 C 0.9769(3) 0.37049(19) 0.21400(16) 0.0176(9) Uani 1 1 d . . . . .
O38 O 0.6803(3) 0.29316(19) 0.02956(15) 0.0396(9) Uani 1 1 d . . . . .
O3 O 0.2607(3) 0.64530(18) 0.30771(15) 0.0386(9) Uani 1 1 d . . . . .
C6 C 0.2827(3) 0.6100(2) 0.34071(17) 0.0249(11) Uani 1 1 d . . . . .
C53 C 0.8033(3) 0.2375(2) 0.49500(17) 0.0229(10) Uani 1 1 d . . . . .
O31 O 0.7134(3) -0.19194(18) 0.11887(15) 0.0484(11) Uani 1 1 d . . . . .
O23 O 0.8516(3) 0.64719(18) 0.40946(15) 0.0398(10) Uani 1 1 d . . . . .
C83 C 0.6070(3) 0.4222(2) 0.48817(16) 0.0180(9) Uani 1 1 d . . . . .
C155 C 0.4681(3) 0.2393(2) -0.03319(16) 0.0196(9) Uani 1 1 d . . . . .
C147 C 0.3812(3) 0.01437(19) 0.06488(18) 0.0205(10) Uani 1 1 d . . . . .
C131 C 0.5227(4) -0.0875(2) 0.14591(19) 0.0271(11) Uani 1 1 d . . . . .
C81 C 0.6157(3) 0.3159(2) 0.49965(16) 0.0185(9) Uani 1 1 d . . . . .
H81 H 0.6604 0.3128 0.5187 0.022 Uiso 1 1 calc R U . . .
C45 C 0.8947(3) 0.3753(2) 0.30453(16) 0.0164(9) Uani 1 1 d . . . . .
C19 C 0.7651(3) 0.31655(19) 0.27224(16) 0.0170(9) Uani 1 1 d . . . . .
C15 C 0.6165(3) 0.3706(2) 0.31963(17) 0.0191(9) Uani 1 1 d . . . . .
O4 O 0.2284(2) 0.58097(19) 0.37229(14) 0.0377(9) Uani 1 1 d . . . . .
O39 O 0.6902(3) 0.36830(19) -0.06951(18) 0.0506(11) Uani 1 1 d . . . . .
C145 C 0.2997(3) 0.0178(2) 0.04850(17) 0.0211(10) Uani 1 1 d . . . . .
C156 C 0.5572(3) 0.2293(2) -0.02442(17) 0.0223(10) Uani 1 1 d . . . . .
C150 C 0.4173(3) 0.0911(2) 0.00110(17) 0.0208(10) Uani 1 1 d . . . . .
C89 C 0.7490(3) 0.5576(2) 0.46707(17) 0.0210(10) Uani 1 1 d . . . . .
C169 C 0.3247(3) 0.3124(2) -0.04928(17) 0.0213(10) Uani 1 1 d . . . . .
C47 C 0.8655(3) 0.34212(19) 0.34937(16) 0.0156(9) Uani 1 1 d . . . . .
H47 H 0.8472 0.3075 0.3464 0.019 Uiso 1 1 calc R U . . .
C88 C 0.7014(3) 0.5119(2) 0.47447(16) 0.0185(9) Uani 1 1 d . . . . .
C43 C 0.9249(3) 0.4255(2) 0.30931(17) 0.0184(9) Uani 1 1 d . . . . .
C77 C 0.5225(3) 0.2694(2) 0.46488(18) 0.0232(10) Uani 1 1 d . . . . .
C188 C 0.1176(3) 0.1321(2) 0.16767(18) 0.0213(10) Uani 1 1 d . . . . .
H188 H 0.0889 0.1006 0.1784 0.026 Uiso 1 1 calc R U . . .
C203 C 0.2659(3) 0.2759(2) 0.21221(16) 0.0187(9) Uani 1 1 d . . . . .
O37 O 0.7592(3) 0.23521(19) -0.03549(17) 0.0443(10) Uani 1 1 d . . . . .
O2 O 0.3821(3) 0.73373(17) 0.31378(18) 0.0493(11) Uani 1 1 d . . . . .
C11 C 0.5167(3) 0.52709(19) 0.36388(16) 0.0173(9) Uani 1 1 d . . . . .
C149 C 0.4399(3) 0.04851(19) 0.03779(17) 0.0189(9) Uani 1 1 d . . . . .
H149 H 0.4984 0.0422 0.0449 0.023 Uiso 1 1 calc R U . . .
C186 C 0.1445(3) 0.1454(2) 0.11623(18) 0.0220(10) Uani 1 1 d . . . . .
H186 H 0.1354 0.1225 0.0919 0.026 Uiso 1 1 calc R U . . .
C31 C 0.8584(3) 0.31532(19) 0.24405(16) 0.0155(9) Uani 1 1 d . . . . .
C135 C 0.4030(3) -0.0271(2) 0.10615(18) 0.0225(10) Uani 1 1 d . . . . .
C99 C 0.6087(3) 0.56720(19) 0.41445(16) 0.0169(9) Uani 1 1 d . . . . .
O28 O 0.4716(3) 0.41475(17) 0.18951(18) 0.0431(10) Uani 1 1 d . . . . .
C16 C 0.5837(3) 0.3204(2) 0.32191(19) 0.0247(10) Uani 1 1 d . . . . .
H16 H 0.5240 0.3202 0.3414 0.030 Uiso 1 1 calc R U . . .
C183 C 0.2567(3) 0.24925(19) 0.02347(16) 0.0187(9) Uani 1 1 d . . . . .
H183 H 0.3050 0.2478 0.0395 0.022 Uiso 1 1 calc R U . . .
C201 C 0.2002(3) 0.24090(19) 0.22567(16) 0.0181(9) Uani 1 1 d . . . . .
O27 O 0.4406(3) 0.41895(18) 0.11267(16) 0.0515(12) Uani 1 1 d . . . . .
C82 C 0.5692(3) 0.37084(19) 0.48627(16) 0.0167(9) Uani 1 1 d . . . . .
C182 C 0.1210(3) 0.2200(2) 0.02240(18) 0.0253(11) Uani 1 1 d . . . . .
H182 H 0.0785 0.1968 0.0363 0.030 Uiso 1 1 calc R U . . .
C39 C 0.9767(3) 0.4499(2) 0.26553(17) 0.0181(9) Uani 1 1 d . . . . .
C192 C 0.0290(3) 0.1184(2) 0.27715(18) 0.0249(11) Uani 1 1 d . . . . .
O5 O 0.7075(3) 0.17743(19) 0.18468(16) 0.0418(10) Uani 1 1 d . . . . .
C84 C 0.6759(3) 0.4197(2) 0.51550(17) 0.0199(9) Uani 1 1 d . . . . .
H84 H 0.6914 0.3872 0.5379 0.024 Uiso 1 1 calc R U . . .
O30 O 0.7936(3) -0.11336(19) 0.16680(16) 0.0429(10) Uani 1 1 d . . . . .
C10 C 0.4038(3) 0.4904(2) 0.33683(17) 0.0236(10) Uani 1 1 d . . . . .
H10 H 0.3442 0.4962 0.3315 0.028 Uiso 1 1 calc R U . . .
C200 C 0.1317(3) 0.2936(2) 0.30441(18) 0.0235(10) Uani 1 1 d . . . . .
H200 H 0.0930 0.2968 0.3378 0.028 Uiso 1 1 calc R U . . .
C12 C 0.4620(3) 0.4366(2) 0.32968(18) 0.0237(10) Uani 1 1 d . . . . .
H12 H 0.4416 0.4053 0.3206 0.028 Uiso 1 1 calc R U . . .
C101 C 0.5413(3) 0.5742(2) 0.38400(16) 0.0180(9) Uani 1 1 d . . . . .
C141 C 0.2424(3) -0.0204(2) 0.07097(18) 0.0222(10) Uani 1 1 d . . . . .
C184 C 0.1918(3) 0.2197(2) 0.04688(17) 0.0194(9) Uani 1 1 d . . . . .
C80 C 0.4933(3) 0.3749(2) 0.46469(17) 0.0207(10) Uani 1 1 d . . . . .
H80 H 0.4590 0.4121 0.4561 0.025 Uiso 1 1 calc R U . . .
C161 C 0.5552(3) 0.3325(2) -0.04283(18) 0.0262(11) Uani 1 1 d . . . . .
C51 C 0.8023(3) 0.2782(2) 0.45289(16) 0.0197(10) Uani 1 1 d . . . . .
H51 H 0.7633 0.2782 0.4309 0.024 Uiso 1 1 calc R U . . .
C181 C 0.2557(3) 0.2822(2) -0.02393(17) 0.0211(10) Uani 1 1 d . . . . .
C116 C 0.4793(3) 0.1805(2) 0.13446(18) 0.0234(10) Uani 1 1 d . . . . .
C17 C 0.7071(3) 0.36717(19) 0.29689(16) 0.0170(9) Uani 1 1 d . . . . .
H17 H 0.7315 0.3999 0.2978 0.020 Uiso 1 1 calc R U . . .
C119 C 0.4821(3) 0.0740(2) 0.13029(17) 0.0211(10) Uani 1 1 d . . . . .
H119 H 0.4183 0.0839 0.1331 0.025 Uiso 1 1 calc R U . . .
C79 C 0.5992(3) 0.2645(2) 0.48604(17) 0.0205(10) Uani 1 1 d . . . . .
C157 C 0.5984(3) 0.2775(2) -0.02742(18) 0.0245(10) Uani 1 1 d . . . . .
C68 C 0.6185(4) 0.1582(2) 0.4957(2) 0.0331(12) Uani 1 1 d . . . . .
C167 C 0.4184(3) 0.2984(2) -0.04328(16) 0.0208(10) Uani 1 1 d . . . . .
C104 C 0.2860(3) 0.4238(2) 0.24746(18) 0.0224(10) Uani 1 1 d . . . . .
C1 C 0.4113(3) 0.6414(2) 0.35723(17) 0.0235(10) Uani 1 1 d . . . . .
C115 C 0.3920(3) 0.1984(2) 0.16465(16) 0.0196(9) Uani 1 1 d . . . . .
H115 H 0.3576 0.1702 0.1781 0.023 Uiso 1 1 calc R U . . .
O14 O 0.9287(3) 0.2235(2) 0.62513(17) 0.0486(11) Uani 1 1 d . . . . .
C199 C 0.1416(3) 0.2444(2) 0.27473(17) 0.0192(9) Uani 1 1 d . . . . .
C146 C 0.2807(3) 0.0580(2) 0.00739(17) 0.0211(10) Uani 1 1 d . . . . .
H146 H 0.2284 0.0591 -0.0051 0.025 Uiso 1 1 calc R U . . .
O19 O 0.3644(3) 0.1914(2) 0.4476(2) 0.0592(13) Uani 1 1 d . . . . .
C100 C 0.5319(4) 0.6797(2) 0.37817(19) 0.0280(11) Uani 1 1 d . . . . .
H100 H 0.5014 0.7182 0.3700 0.034 Uiso 1 1 calc R U . . .
C46 C 0.8811(3) 0.4135(2) 0.40145(18) 0.0226(10) Uani 1 1 d . . . . .
H46 H 0.8722 0.4279 0.4344 0.027 Uiso 1 1 calc R U . . .
C152 C 0.5606(3) 0.1270(2) -0.00615(18) 0.0236(10) Uani 1 1 d . . . . .
H152 H 0.5907 0.0894 0.0045 0.028 Uiso 1 1 calc R U . . .
C25 C 0.8550(3) 0.2315(2) 0.19858(17) 0.0194(9) Uani 1 1 d . . . . .
C190 C 0.1320(3) 0.16457(19) 0.20502(16) 0.0183(9) Uani 1 1 d . . . . .
C103 C 0.3061(3) 0.3677(2) 0.22041(17) 0.0214(10) Uani 1 1 d . . . . .
C40 C 1.0042(3) 0.5046(2) 0.27365(18) 0.0242(11) Uani 1 1 d . . . . .
C187 C 0.2097(3) 0.22046(19) 0.13547(17) 0.0180(9) Uani 1 1 d . . . . .
H187 H 0.2431 0.2497 0.1244 0.022 Uiso 1 1 calc R U . . .
C142 C 0.1569(4) -0.0161(2) 0.05256(19) 0.0281(11) Uani 1 1 d . . . . .
C97 C 0.6464(3) 0.6155(2) 0.41630(17) 0.0214(10) Uani 1 1 d . . . . .
C148 C 0.3352(3) 0.0946(2) -0.01431(18) 0.0227(10) Uani 1 1 d . . . . .
H148 H 0.3185 0.1228 -0.0400 0.027 Uiso 1 1 calc R U . . .
O20 O 0.4249(3) 0.2521(2) 0.38874(16) 0.0559(13) Uani 1 1 d . . . . .
C35 C 1.0087(3) 0.4214(2) 0.22009(16) 0.0181(9) Uani 1 1 d . . . . .
C9 C 0.4305(3) 0.5376(2) 0.35189(16) 0.0208(10) Uani 1 1 d . . . . .
C21 C 0.7757(3) 0.2259(2) 0.23195(18) 0.0211(10) Uani 1 1 d . . . . .
O36 O 0.1619(3) -0.06521(17) 0.03133(17) 0.0479(11) Uani 1 1 d . . . . .
C30 C 0.9753(3) 0.2891(2) 0.16637(18) 0.0227(10) Uani 1 1 d . . . . .
H30 H 1.0042 0.2635 0.1390 0.027 Uiso 1 1 calc R U . . .
C137 C 0.2669(3) -0.0629(2) 0.10708(18) 0.0240(10) Uani 1 1 d . . . . .
C123 C 0.6681(3) -0.0603(2) 0.13577(19) 0.0264(11) Uani 1 1 d . . . . .
C153 C 0.4325(3) 0.1901(2) -0.03254(16) 0.0197(10) Uani 1 1 d . . . . .
H153 H 0.3788 0.1948 -0.0446 0.024 Uiso 1 1 calc R U . . .
C5 C 0.3757(3) 0.5962(2) 0.35153(16) 0.0221(10) Uani 1 1 d . . . . .
C107 C 0.3770(3) 0.3563(2) 0.17891(18) 0.0233(10) Uani 1 1 d . . . . .
C154 C 0.6027(3) 0.1716(2) -0.01245(18) 0.0240(10) Uani 1 1 d . . . . .
H154 H 0.6636 0.1641 -0.0088 0.029 Uiso 1 1 calc R U . . .
O16 O 0.8722(4) 0.10139(19) 0.64133(16) 0.0604(14) Uani 1 1 d . . . . .
C86 C 0.7189(3) 0.4640(2) 0.50926(17) 0.0203(10) Uani 1 1 d . . . . .
H86 H 0.7622 0.4628 0.5289 0.024 Uiso 1 1 calc R U . . .
C67 C 0.6554(4) 0.2069(2) 0.49563(18) 0.0256(11) Uani 1 1 d . . . . .
C170 C 0.2979(4) 0.3623(2) -0.08102(19) 0.0284(11) Uani 1 1 d . . . . .
C189 C 0.1855(3) 0.20582(19) 0.18851(17) 0.0182(9) Uani 1 1 d . . . . .
C112 C 0.4905(3) 0.2818(2) 0.12237(19) 0.0263(11) Uani 1 1 d . . . . .
H112 H 0.5234 0.3102 0.1066 0.032 Uiso 1 1 calc R U . . .
C90 C 0.8320(3) 0.5486(2) 0.48846(18) 0.0246(11) Uani 1 1 d . . . . .
C65 C 0.7430(3) 0.1978(2) 0.50883(17) 0.0251(11) Uani 1 1 d . . . . .
C151 C 0.4726(3) 0.1353(2) -0.01512(16) 0.0199(10) Uani 1 1 d . . . . .
O42 O 0.2435(4) 0.4263(2) -0.17642(19) 0.0606(13) Uani 1 1 d . . . . .
C49 C 0.8566(3) 0.3180(2) 0.44289(16) 0.0204(10) Uani 1 1 d . . . . .
O33 O 0.1205(3) -0.08116(19) 0.14415(16) 0.0441(10) Uani 1 1 d . . . . .
O15 O 0.8988(4) 0.03834(19) 0.57860(18) 0.0597(14) Uani 1 1 d . . . . .
C78 C 0.4698(3) 0.3261(2) 0.45641(18) 0.0240(10) Uani 1 1 d . . . . .
H78 H 0.4161 0.3299 0.4445 0.029 Uiso 1 1 calc R U . . .
C180 C 0.1143(3) 0.2538(2) -0.02138(19) 0.0296(11) Uani 1 1 d . . . . .
H180 H 0.0659 0.2543 -0.0371 0.036 Uiso 1 1 calc R U . . .
C191 C 0.0877(3) 0.1610(2) 0.25861(18) 0.0211(10) Uani 1 1 d . . . . .
C14 C 0.5528(3) 0.4269(2) 0.33565(16) 0.0185(9) Uani 1 1 d . . . . .
C204 C 0.2494(3) 0.3271(2) 0.23924(17) 0.0202(10) Uani 1 1 d . . . . .
C44 C 0.9109(3) 0.4460(2) 0.35919(18) 0.0216(10) Uani 1 1 d . . . . .
H44 H 0.9225 0.4827 0.3630 0.026 Uiso 1 1 calc R U . . .
C122 C 0.6229(3) -0.0001(2) 0.12860(18) 0.0251(11) Uani 1 1 d . . . . .
C20 C 0.7260(3) 0.2701(2) 0.26831(17) 0.0205(10) Uani 1 1 d . . . . .
C175 C 0.1620(4) 0.3317(3) -0.0842(2) 0.0382(14) Uani 1 1 d . . . . .
C127 C 0.6179(3) -0.1013(2) 0.14854(18) 0.0256(11) Uani 1 1 d . . . . .
C118 C 0.6216(4) 0.1023(2) 0.1256(2) 0.0284(11) Uani 1 1 d . . . . .
H118 H 0.6536 0.1321 0.1231 0.034 Uiso 1 1 calc R U . . .
C54 C 0.8688(3) 0.2348(2) 0.52399(18) 0.0297(12) Uani 1 1 d . . . . .
C111 C 0.4056(3) 0.2994(2) 0.15719(17) 0.0216(10) Uani 1 1 d . . . . .
C48 C 0.8631(3) 0.3589(2) 0.39720(16) 0.0185(9) Uani 1 1 d . . . . .
C113 C 0.3532(3) 0.2581(2) 0.17585(17) 0.0197(9) Uani 1 1 d . . . . .
C195 C 0.0918(3) 0.2000(2) 0.29173(16) 0.0188(9) Uani 1 1 d . . . . .
C179 C 0.1770(4) 0.2877(2) -0.04361(18) 0.0283(11) Uani 1 1 d . . . . .
C138 C 0.2006(4) -0.1004(2) 0.12920(19) 0.0283(11) Uani 1 1 d . . . . .
C102 C 0.4962(3) 0.6320(2) 0.37252(17) 0.0219(10) Uani 1 1 d . . . . .
C202 C 0.1780(3) 0.3358(2) 0.28479(17) 0.0235(10) Uani 1 1 d . . . . .
H202 H 0.1624 0.3716 0.3016 0.028 Uiso 1 1 calc R U . . .
C59 C 0.8451(4) 0.1415(2) 0.5623(2) 0.0358(13) Uani 1 1 d . . . . .
C117 C 0.5263(3) 0.1178(2) 0.12948(17) 0.0234(10) Uani 1 1 d . . . . .
C74 C 0.4211(4) 0.2187(3) 0.4312(2) 0.0377(14) Uani 1 1 d . . . . .
C26 C 0.8964(3) 0.1888(2) 0.15694(18) 0.0218(10) Uani 1 1 d . . . . .
C73 C 0.4978(4) 0.2174(2) 0.4566(2) 0.0314(12) Uani 1 1 d . . . . .
O44 O 0.0032(3) 0.3543(2) -0.0780(2) 0.0594(13) Uani 1 1 d . U . . .
O18 O 0.5312(4) 0.09292(19) 0.42380(18) 0.0588(14) Uani 1 1 d . . . . .
C105 C 0.2614(4) 0.5264(2) 0.2351(2) 0.0316(12) Uani 1 1 d . . . . .
H10A H 0.3203 0.5337 0.2369 0.038 Uiso 1 1 calc R U . . .
H10B H 0.2216 0.5282 0.2701 0.038 Uiso 1 1 calc R U . . .
C33 C 0.9081(3) 0.35467(18) 0.25379(16) 0.0144(9) Uani 1 1 d . . . . .
C168 C 0.3520(4) 0.4040(2) -0.09319(19) 0.0308(12) Uani 1 1 d . . . . .
H168 H 0.3334 0.4379 -0.1135 0.037 Uiso 1 1 calc R U . . .
C32 C 1.0089(3) 0.3353(2) 0.17006(17) 0.0209(10) Uani 1 1 d . . . . .
H32 H 1.0553 0.3448 0.1427 0.025 Uiso 1 1 calc R U . . .
O17 O 0.4748(4) 0.0839(2) 0.5084(2) 0.0701(16) Uani 1 1 d . . . . .
C36 C 1.0712(3) 0.4486(2) 0.17811(17) 0.0236(10) Uani 1 1 d . . . . .
C128 C 0.6637(4) -0.1647(2) 0.1542(2) 0.0317(12) Uani 1 1 d . . . . .
C121 C 0.5291(3) 0.0146(2) 0.12707(17) 0.0213(10) Uani 1 1 d . . . . .
C2 C 0.3539(4) 0.7034(2) 0.3561(2) 0.0312(12) Uani 1 1 d . . . . .
C136 C 0.3506(3) -0.0691(2) 0.12291(18) 0.0238(10) Uani 1 1 d . . . . .
C18 C 0.6358(3) 0.2713(2) 0.29657(18) 0.0239(10) Uani 1 1 d . . . . .
H18 H 0.6114 0.2381 0.2980 0.029 Uiso 1 1 calc R U . . .
C114 C 0.5261(3) 0.2244(2) 0.11098(19) 0.0266(11) Uani 1 1 d . . . . .
H114 H 0.5829 0.2136 0.0871 0.032 Uiso 1 1 calc R U . . .
C196 C 0.0519(3) 0.1923(2) 0.34844(18) 0.0242(10) Uani 1 1 d . . . . .
C37 C 1.1982(4) 0.4366(2) 0.10742(19) 0.0310(12) Uani 1 1 d . . . . .
H37A H 1.2390 0.4521 0.1224 0.037 Uiso 1 1 calc R U . . .
H37B H 1.1637 0.4689 0.0887 0.037 Uiso 1 1 calc R U . . .
C132 C 0.4693(4) -0.1289(2) 0.1610(2) 0.0334(12) Uani 1 1 d . . . . .
H132 H 0.4940 -0.1652 0.1765 0.040 Uiso 1 1 calc R U . . .
C165 C 0.4669(3) 0.3432(2) -0.05313(17) 0.0240(10) Uani 1 1 d . . . . .
C27 C 0.9230(4) 0.0883(3) 0.1399(3) 0.0455(16) Uani 1 1 d . . . . .
H27A H 0.9820 0.0884 0.1156 0.055 Uiso 1 1 calc R U . . .
H27B H 0.8752 0.0946 0.1204 0.055 Uiso 1 1 calc R U . . .
C50 C 0.9142(3) 0.3179(3) 0.47607(18) 0.0291(11) Uani 1 1 d . . . . .
H50 H 0.9478 0.3471 0.4716 0.035 Uiso 1 1 calc R U . . .
C94 C 0.7743(4) 0.6548(2) 0.43335(19) 0.0273(11) Uani 1 1 d . . . . .
C98 C 0.6089(4) 0.6711(2) 0.39509(19) 0.0262(11) Uani 1 1 d . . . . .
H98 H 0.6382 0.7022 0.3928 0.031 Uiso 1 1 calc R U . . .
C69 C 0.5413(4) 0.1643(2) 0.4745(2) 0.0351(13) Uani 1 1 d . . . . .
C55 C 0.8847(4) 0.1857(3) 0.55992(18) 0.0321(13) Uani 1 1 d . . . . .
C52 C 0.9215(4) 0.2760(3) 0.51458(19) 0.0333(13) Uani 1 1 d . . . . .
H52 H 0.9632 0.2750 0.5352 0.040 Uiso 1 1 calc R U . . .
C134 C 0.3835(4) -0.1182(2) 0.1538(2) 0.0313(12) Uani 1 1 d . . . . .
H134 H 0.3451 -0.1435 0.1696 0.038 Uiso 1 1 calc R U . . .
C63 C 0.7730(4) 0.1452(2) 0.53653(19) 0.0316(12) Uani 1 1 d . . . . .
C185 C 0.1861(3) 0.1934(2) 0.09923(17) 0.0197(9) Uani 1 1 d . . . . .
C166 C 0.4282(4) 0.3971(2) -0.07691(19) 0.0300(12) Uani 1 1 d . . . . .
H166 H 0.4573 0.4286 -0.0812 0.036 Uiso 1 1 calc R U . . .
C171 C 0.2169(4) 0.3697(3) -0.0988(2) 0.0360(13) Uani 1 1 d D . . . .
C108 C 0.4323(4) 0.4004(2) 0.1558(2) 0.0324(12) Uani 1 1 d . . . . .
C124 C 0.7704(4) -0.0770(2) 0.1285(2) 0.0308(12) Uani 1 1 d . . . . .
C22 C 0.7299(3) 0.1800(2) 0.2235(2) 0.0288(12) Uani 1 1 d . . . . .
C158 C 0.6892(4) 0.2671(2) -0.0134(2) 0.0310(12) Uani 1 1 d . . . . .
C120 C 0.6679(4) 0.0451(2) 0.1255(2) 0.0313(12) Uani 1 1 d . . . . .
H120 H 0.7316 0.0357 0.1233 0.038 Uiso 1 1 calc R U . . .
C91 C 0.9022(4) 0.5887(3) 0.5405(2) 0.0425(15) Uani 1 1 d . . . . .
H91A H 0.9464 0.6070 0.5154 0.051 Uiso 1 1 calc R U . . .
H91B H 0.9327 0.5478 0.5476 0.051 Uiso 1 1 calc R U . . .
C64 C 0.7288(5) 0.0985(3) 0.5392(2) 0.0463(16) Uani 1 1 d . . . . .
H64 H 0.7493 0.0631 0.5571 0.056 Uiso 1 1 calc R U . . .
C38 C 1.2523(4) 0.3891(3) 0.0719(2) 0.0412(14) Uani 1 1 d . . . . .
H38A H 1.2880 0.3581 0.0905 0.062 Uiso 1 1 calc R U . . .
H38B H 1.2934 0.4050 0.0435 0.062 Uiso 1 1 calc R U . . .
H38C H 1.2110 0.3730 0.0584 0.062 Uiso 1 1 calc R U . . .
O43 O 0.0945(4) 0.3378(3) -0.1542(2) 0.0731(16) Uani 1 1 d . U . . .
C41 C 0.9509(4) 0.6063(2) 0.2844(2) 0.0401(14) Uani 1 1 d . . . . .
H41A H 1.0022 0.6163 0.2581 0.048 Uiso 1 1 calc R U . . .
H41B H 0.9654 0.6038 0.3183 0.048 Uiso 1 1 calc R U . . .
C176 C 0.0834(5) 0.3381(4) -0.1096(2) 0.0550(19) Uani 1 1 d . U . . .
C66 C 0.6598(5) 0.1033(2) 0.5172(2) 0.0445(15) Uani 1 1 d . . . . .
H66 H 0.6374 0.0699 0.5158 0.053 Uiso 1 1 calc R U . . .
C162 C 0.6089(4) 0.3785(2) -0.0499(2) 0.0295(11) Uani 1 1 d . . . . .
C56 C 0.9560(4) 0.1841(3) 0.5900(2) 0.0493(18) Uani 1 1 d . . . . .
C193 C -0.1138(4) 0.1086(3) 0.3286(2) 0.0405(14) Uani 1 1 d . . . . .
H19A H -0.0813 0.0750 0.3470 0.049 Uiso 1 1 calc R U . . .
H19B H -0.1374 0.0936 0.3031 0.049 Uiso 1 1 calc R U . . .
C163 C 0.6147(5) 0.4729(3) -0.0337(3) 0.0467(15) Uani 1 1 d . . . . .
H16A H 0.5741 0.5124 -0.0334 0.056 Uiso 1 1 calc R U . . .
H16B H 0.6622 0.4696 -0.0660 0.056 Uiso 1 1 calc R U . . .
O41 O 0.1137(4) 0.4577(3) -0.1209(3) 0.0874(19) Uani 1 1 d . . . . .
C95 C 0.7687(5) 0.7532(3) 0.4473(3) 0.0487(17) Uani 1 1 d . . . . .
H95A H 0.8018 0.7546 0.4110 0.058 Uiso 1 1 calc R U . . .
H95B H 0.7211 0.7899 0.4538 0.058 Uiso 1 1 calc R U . . .
O13 O 1.0287(4) 0.1518(3) 0.5821(2) 0.091(2) Uani 1 1 d . . . . .
C60 C 0.8745(5) 0.0869(3) 0.5941(2) 0.0461(16) Uani 1 1 d . . . . .
C70 C 0.5098(5) 0.1100(3) 0.4716(3) 0.0481(16) Uani 1 1 d . . . . .
C197 C 0.0482(5) 0.1211(3) 0.4176(2) 0.0525(18) Uani 1 1 d . . . . .
H19C H -0.0137 0.1453 0.4308 0.063 Uiso 1 1 calc R U . . .
H19D H 0.0448 0.0796 0.4216 0.063 Uiso 1 1 calc R U . . .
C92 C 0.8699(4) 0.6210(3) 0.5882(2) 0.0500(17) Uani 1 1 d . . . . .
H92A H 0.8412 0.6617 0.5806 0.075 Uiso 1 1 calc R U . . .
H92B H 0.9216 0.6198 0.6031 0.075 Uiso 1 1 calc R U . . .
H92C H 0.8255 0.6030 0.6126 0.075 Uiso 1 1 calc R U . . .
C129 C 0.6816(4) -0.2494(3) 0.2081(3) 0.0466(16) Uani 1 1 d . . . . .
H12A H 0.6669 -0.2716 0.1833 0.056 Uiso 1 1 calc R U . . .
H12B H 0.7486 -0.2564 0.2018 0.056 Uiso 1 1 calc R U . . .
C159 C 0.7624(5) 0.2862(4) 0.0480(3) 0.0546(18) Uani 1 1 d . . . . .
H15A H 0.8045 0.3076 0.0248 0.066 Uiso 1 1 calc R U . . .
H15B H 0.7939 0.2444 0.0496 0.066 Uiso 1 1 calc R U . . .
C7A C 0.1346(4) 0.5941(4) 0.3667(2) 0.057(2) Uani 0.5 1 d D . P C 1
H7A1 H 0.1252 0.6282 0.3426 0.068 Uiso 0.5 1 calc R U P C 1
H7A2 H 0.1253 0.5605 0.3513 0.068 Uiso 0.5 1 calc R U P C 1
C7B C 0.1346(4) 0.5941(4) 0.3667(2) 0.057(2) Uani 0.5 1 d D . P B 2
H7B1 H 0.1052 0.6356 0.3734 0.068 Uiso 0.5 1 calc R U P B 2
H7B2 H 0.1336 0.5868 0.3313 0.068 Uiso 0.5 1 calc R U P B 2
C139 C 0.1784(6) -0.1955(3) 0.1519(3) 0.0566(19) Uani 1 1 d . . . . .
H13A H 0.1314 -0.1768 0.1812 0.068 Uiso 1 1 calc R U . . .
H13B H 0.1476 -0.2024 0.1259 0.068 Uiso 1 1 calc R U . . .
C174 C 0.2737(6) 0.4615(4) -0.2633(3) 0.081(3) Uani 1 1 d . . . . .
H17X H 0.3348 0.4639 -0.2617 0.121 Uiso 1 1 calc R U . . .
H17Y H 0.2522 0.4905 -0.2888 0.121 Uiso 1 1 calc R U . . .
H17Z H 0.2758 0.4224 -0.2731 0.121 Uiso 1 1 calc R U . . .
C194 C -0.1911(4) 0.1458(3) 0.3660(3) 0.0483(16) Uani 1 1 d . . . . .
H19E H -0.1672 0.1589 0.3919 0.072 Uiso 1 1 calc R U . . .
H19F H -0.2352 0.1227 0.3826 0.072 Uiso 1 1 calc R U . . .
H19G H -0.2211 0.1798 0.3475 0.072 Uiso 1 1 calc R U . . .
C164 C 0.6583(6) 0.4640(3) 0.0111(3) 0.0609(19) Uani 1 1 d . . . . .
H16C H 0.6139 0.4571 0.0424 0.091 Uiso 1 1 calc R U . . .
H16D H 0.6793 0.4988 0.0144 0.091 Uiso 1 1 calc R U . . .
H16E H 0.7103 0.4301 0.0056 0.091 Uiso 1 1 calc R U . . .
C23 C 0.6749(6) 0.0958(3) 0.2606(3) 0.067(2) Uani 1 1 d . . . . .
H23A H 0.6907 0.0845 0.2246 0.081 Uiso 1 1 calc R U . . .
H23B H 0.6995 0.0614 0.2813 0.081 Uiso 1 1 calc R U . . .
C61 C 0.9102(6) 0.0535(3) 0.6747(3) 0.065(2) Uani 1 1 d . . . . .
H61A H 0.9762 0.0385 0.6607 0.078 Uiso 1 1 calc R U . . .
H61B H 0.8796 0.0210 0.6777 0.078 Uiso 1 1 calc R U . . .
C106 C 0.2174(5) 0.5713(3) 0.1998(2) 0.0462(15) Uani 1 1 d . . . . .
H10C H 0.2603 0.5724 0.1666 0.069 Uiso 1 1 calc R U . . .
H10D H 0.2002 0.6098 0.2147 0.069 Uiso 1 1 calc R U . . .
H10E H 0.1629 0.5610 0.1952 0.069 Uiso 1 1 calc R U . . .
C198 C 0.1092(7) 0.1303(6) 0.4472(3) 0.108(4) Uani 1 1 d . . . . .
H19H H 0.1704 0.1062 0.4343 0.162 Uiso 1 1 calc R U . . .
H19I H 0.0871 0.1195 0.4833 0.162 Uiso 1 1 calc R U . . .
H19J H 0.1113 0.1716 0.4441 0.162 Uiso 1 1 calc R U . . .
C42 C 0.8639(5) 0.6521(2) 0.2836(3) 0.0455(15) Uani 1 1 d . . . . .
H42A H 0.8503 0.6542 0.2498 0.068 Uiso 1 1 calc R U . . .
H42B H 0.8714 0.6902 0.2907 0.068 Uiso 1 1 calc R U . . .
H42C H 0.8137 0.6417 0.3098 0.068 Uiso 1 1 calc R U . . .
C173 C 0.2110(6) 0.4734(3) -0.2126(3) 0.072(3) Uani 1 1 d . . . . .
H17A H 0.1482 0.4737 -0.2143 0.087 Uiso 1 1 calc R U . . .
H17B H 0.2111 0.5119 -0.2013 0.087 Uiso 1 1 calc R U . . .
C28 C 0.9280(5) 0.0314(3) 0.1704(3) 0.060(2) Uani 1 1 d . . . . .
H28A H 0.9753 0.0258 0.1897 0.090 Uiso 1 1 calc R U . . .
H28B H 0.9428 -0.0007 0.1471 0.090 Uiso 1 1 calc R U . . .
H28C H 0.8692 0.0319 0.1943 0.090 Uiso 1 1 calc R U . . .
C24 C 0.5817(7) 0.1114(5) 0.2774(5) 0.127(6) Uani 1 1 d . . . . .
H24A H 0.5657 0.1230 0.3131 0.191 Uiso 1 1 calc R U . . .
H24B H 0.5561 0.0782 0.2752 0.191 Uiso 1 1 calc R U . . .
H24C H 0.5568 0.1442 0.2560 0.191 Uiso 1 1 calc R U . . .
C177 C -0.0759(5) 0.3643(3) -0.1006(4) 0.066(2) Uani 1 1 d . . . . .
H17C H -0.1302 0.3858 -0.0764 0.079 Uiso 1 1 calc R U . . .
H17D H -0.0656 0.3891 -0.1323 0.079 Uiso 1 1 calc R U . . .
C125 C 0.8912(5) -0.1379(3) 0.1597(3) 0.0582(19) Uani 1 1 d . . . . .
H12C H 0.9240 -0.1064 0.1557 0.070 Uiso 1 1 calc R U . . .
H12D H 0.9148 -0.1614 0.1288 0.070 Uiso 1 1 calc R U . . .
C178 C -0.0935(6) 0.3117(4) -0.1127(4) 0.081(3) Uani 1 1 d . . . . .
H17E H -0.0408 0.2908 -0.1376 0.122 Uiso 1 1 calc R U . . .
H17F H -0.1472 0.3210 -0.1273 0.122 Uiso 1 1 calc R U . . .
H17G H -0.1046 0.2870 -0.0814 0.122 Uiso 1 1 calc R U . . .
C96 C 0.8298(6) 0.7496(4) 0.4786(4) 0.085(3) Uani 1 1 d . . . . .
H96A H 0.7983 0.7459 0.5146 0.127 Uiso 1 1 calc R U . . .
H96B H 0.8532 0.7850 0.4732 0.127 Uiso 1 1 calc R U . . .
H96C H 0.8805 0.7155 0.4700 0.127 Uiso 1 1 calc R U . . .
C130 C 0.6444(6) -0.2680(4) 0.2597(3) 0.083(3) Uani 1 1 d . . . . .
H13C H 0.6547 -0.2435 0.2839 0.124 Uiso 1 1 calc R U . . .
H13D H 0.6744 -0.3088 0.2658 0.124 Uiso 1 1 calc R U . . .
H13E H 0.5789 -0.2644 0.2645 0.124 Uiso 1 1 calc R U . . .
C140 C 0.2296(7) -0.2493(4) 0.1685(4) 0.078(3) Uani 1 1 d . . . . .
H14F H 0.2816 -0.2647 0.1406 0.117 Uiso 1 1 calc R U . . .
H14G H 0.1909 -0.2773 0.1783 0.117 Uiso 1 1 calc R U . . .
H14H H 0.2518 -0.2431 0.1980 0.117 Uiso 1 1 calc R U . . .
C126 C 0.9037(6) -0.1757(5) 0.2070(4) 0.103(4) Uani 1 1 d . . . . .
H12E H 0.8944 -0.1509 0.2358 0.155 Uiso 1 1 calc R U . . .
H12F H 0.9655 -0.2007 0.2007 0.155 Uiso 1 1 calc R U . . .
H12G H 0.8594 -0.2001 0.2153 0.155 Uiso 1 1 calc R U . . .
C172 C 0.1882(4) 0.4234(4) -0.1345(3) 0.062(2) Uani 1 1 d D . . . .
C160 C 0.7336(6) 0.3102(4) 0.0998(3) 0.074(2) Uani 1 1 d . . . . .
H16F H 0.6978 0.3504 0.0982 0.111 Uiso 1 1 calc R U . . .
H16G H 0.7876 0.3096 0.1125 0.111 Uiso 1 1 calc R U . . .
H16H H 0.6965 0.2863 0.1231 0.111 Uiso 1 1 calc R U . . .
C3A C 0.3274(6) 0.7933(3) 0.3109(4) 0.083(3) Uani 0.5 1 d D . P A 1
H3A1 H 0.2689 0.7914 0.3039 0.100 Uiso 0.5 1 calc R U P A 1
H3A2 H 0.3134 0.8099 0.3451 0.100 Uiso 0.5 1 calc R U P A 1
C62 C 0.8938(10) 0.0786(4) 0.7258(3) 0.119(5) Uani 1 1 d . . . . .
H62A H 0.9193 0.0486 0.7493 0.178 Uiso 1 1 calc R U . . .
H62B H 0.8282 0.0925 0.7396 0.178 Uiso 1 1 calc R U . . .
H62C H 0.9231 0.1114 0.7221 0.178 Uiso 1 1 calc R U . . .
Cl6 Cl -0.0075(4) 0.6150(2) 0.96194(14) 0.199(3) Uani 1 1 d . . . . .
C10A C 0.580(4) 0.463(4) 0.200(3) 0.11(2) Uani 0.5 1 d D . P D 1
H10F H 0.6145 0.4922 0.1854 0.170 Uiso 0.5 1 calc R U P D 1
H10G H 0.5418 0.4748 0.2339 0.170 Uiso 0.5 1 calc R U P D 1
H10H H 0.6216 0.4251 0.2036 0.170 Uiso 0.5 1 calc R U P D 1
C4A C 0.3649(12) 0.8325(6) 0.2745(7) 0.080(4) Uani 0.5 1 d D . P A 1
H4A1 H 0.3218 0.8707 0.2764 0.120 Uiso 0.5 1 calc R U P A 1
H4A2 H 0.4218 0.8364 0.2814 0.120 Uiso 0.5 1 calc R U P A 1
H4A3 H 0.3772 0.8177 0.2401 0.120 Uiso 0.5 1 calc R U P A 1
C143 C 0.0778(8) -0.0665(4) 0.0148(4) 0.095(4) Uani 1 1 d . . . . .
H14A H 0.0235 -0.0490 0.0412 0.115 Uiso 1 1 calc R U . . .
H14B H 0.0757 -0.0429 -0.0175 0.115 Uiso 1 1 calc R U . . .
C144 C 0.0760(10) -0.1224(5) 0.0076(7) 0.140(6) Uani 1 1 d . . . . .
H14C H 0.1348 -0.1421 -0.0134 0.211 Uiso 1 1 calc R U . . .
H14D H 0.0276 -0.1218 -0.0098 0.211 Uiso 1 1 calc R U . . .
H14E H 0.0644 -0.1434 0.0408 0.211 Uiso 1 1 calc R U . . .
C71 C 0.5065(10) 0.0394(4) 0.4161(4) 0.102(4) Uani 1 1 d . . . . .
H71A H 0.5159 0.0110 0.4448 0.122 Uiso 1 1 calc R U . . .
H71B H 0.5460 0.0217 0.3840 0.122 Uiso 1 1 calc R U . . .
C09A C 0.5252(5) 0.4583(3) 0.1688(4) 0.071(2) Uani 0.5 1 d D . P D 1
H09A H 0.5635 0.4469 0.1345 0.085 Uiso 0.5 1 calc R U P D 1
H09B H 0.4836 0.4967 0.1648 0.085 Uiso 0.5 1 calc R U P D 1
C72 C 0.4076(12) 0.0531(5) 0.4129(6) 0.160(8) Uani 1 1 d . . . . .
H72A H 0.3914 0.0171 0.4077 0.240 Uiso 1 1 calc R U . . .
H72B H 0.3687 0.0702 0.4448 0.240 Uiso 1 1 calc R U . . .
H72C H 0.3987 0.0809 0.3841 0.240 Uiso 1 1 calc R U . . .
C10B C 0.606(4) 0.444(4) 0.184(3) 0.11(2) Uani 0.5 1 d D . P D 2
H10I H 0.6409 0.4729 0.1699 0.170 Uiso 0.5 1 calc R U P D 2
H10J H 0.5934 0.4424 0.2213 0.170 Uiso 0.5 1 calc R U P D 2
H10K H 0.6405 0.4053 0.1712 0.170 Uiso 0.5 1 calc R U P D 2
C09B C 0.5252(5) 0.4583(3) 0.1688(4) 0.071(2) Uani 0.5 1 d D . P D 2
H09C H 0.5375 0.4601 0.1309 0.085 Uiso 0.5 1 calc R U P D 2
H09D H 0.4903 0.4972 0.1811 0.085 Uiso 0.5 1 calc R U P D 2

loop_
_atom_site_aniso_label
_atom_site_aniso_U_11
_atom_site_aniso_U_22
_atom_site_aniso_U_33
_atom_site_aniso_U_23
_atom_site_aniso_U_13
_atom_site_aniso_U_12
C75 0.054(5) 0.166(10) 0.055(5) -0.022(5) -0.020(4) -0.058(6)
C58 0.112(8) 0.061(5) 0.079(6) -0.003(4) -0.053(6) -0.011(5)
C57 0.041(4) 0.159(9) 0.041(4) 0.028(5) -0.026(3) -0.018(5)
C76 0.075(7) 0.238(16) 0.067(6) -0.041(8) -0.051(6) 0.022(8)
Cl10 0.191(4) 0.126(3) 0.159(4) -0.035(3) 0.033(3) -0.064(3)
Cl11 0.255(6) 0.187(5) 0.240(6) 0.099(4) -0.149(5) -0.146(5)
Cl12 0.135(4) 0.266(7) 0.268(7) -0.008(5) 0.029(4) -0.113(4)
C208 0.068(6) 0.085(7) 0.175(13) 0.011(8) -0.021(7) -0.032(5)
Cl5 0.124(3) 0.172(4) 0.150(3) 0.042(3) -0.082(3) -0.020(2)
Cl4 0.170(4) 0.144(3) 0.188(4) -0.001(3) -0.055(3) -0.059(3)
C206 0.099(9) 0.142(12) 0.152(13) 0.011(10) -0.028(9) -0.016(9)
C4B 0.084(9) 0.038(6) 0.091(9) 0.005(7) 0.003(8) 0.007(6)
C3B 0.067(5) 0.031(4) 0.141(9) 0.027(5) -0.033(6) 0.005(4)
C8B 0.024(5) 0.108(10) 0.038(5) -0.014(6) -0.003(4) -0.002(6)
C8A 0.024(5) 0.108(10) 0.038(5) -0.014(6) -0.003(4) -0.002(6)
Cl3 0.0925(15) 0.0558(11) 0.0553(11) -0.0006(8) -0.0057(10) -0.0352(10)
Cl2 0.123(2) 0.0974(18) 0.110(2) -0.0380(16) 0.0474(17) -0.0751(18)
Cl1 0.145(3) 0.0862(18) 0.0710(16) 0.0082(13) 0.0173(16) 0.0185(17)
C205 0.109(7) 0.053(4) 0.040(4) -0.003(3) 0.019(4) -0.020(4)
Cl7 0.0712(13) 0.0816(14) 0.0716(13) 0.0296(11) -0.0214(11) -0.0186(11)
Cl8 0.0853(16) 0.121(2) 0.0517(12) -0.0216(12) 0.0138(11) -0.0038(14)
Cl9 0.160(3) 0.106(2) 0.0798(16) 0.0549(15) -0.0544(18) -0.0560(19)
C207 0.057(4) 0.068(5) 0.041(4) 0.013(3) 0.003(3) 0.002(4)
O7 0.035(2) 0.038(2) 0.0202(18) -0.0139(15) 0.0035(15) -0.0151(17)
O48 0.040(2) 0.0286(19) 0.0181(17) 0.0032(14) 0.0006(15) 0.0002(16)
O46 0.0252(19) 0.0260(18) 0.0313(19) -0.0005(15) 0.0018(15) -0.0080(15)
O12 0.0308(19) 0.0183(17) 0.0324(19) -0.0061(14) -0.0037(15) -0.0085(15)
O25 0.036(2) 0.0274(18) 0.0196(18) -0.0066(14) -0.0050(15) -0.0121(15)
O22 0.0196(18) 0.041(2) 0.0325(19) -0.0207(16) -0.0059(15) -0.0051(15)
O10 0.0313(19) 0.0277(18) 0.0211(17) -0.0047(14) 0.0091(15) -0.0169(15)
O8 0.031(2) 0.0250(18) 0.0312(19) -0.0149(15) 0.0020(15) -0.0092(15)
O26 0.033(2) 0.0218(17) 0.0241(17) -0.0053(14) -0.0026(15) -0.0094(15)
O35 0.0214(19) 0.040(2) 0.039(2) -0.0047(17) -0.0067(16) -0.0034(17)
O11 0.0257(19) 0.0310(19) 0.036(2) -0.0061(16) -0.0032(16) -0.0139(15)
O45 0.037(2) 0.0206(18) 0.0267(18) 0.0002(14) 0.0023(16) -0.0106(15)
O29 0.028(2) 0.046(2) 0.039(2) 0.0002(19) -0.0073(18) 0.0001(18)
O47 0.043(2) 0.029(2) 0.0208(18) -0.0051(15) 0.0103(16) -0.0021(17)
O9 0.039(2) 0.027(2) 0.0297(19) 0.0004(15) 0.0059(16) -0.0167(16)
C93 0.023(3) 0.027(3) 0.018(2) -0.0083(19) 0.0011(19) -0.006(2)
O21 0.0219(19) 0.046(2) 0.052(2) -0.0259(19) -0.0132(17) -0.0011(18)
O24 0.035(2) 0.0283(19) 0.040(2) -0.0105(16) 0.0048(17) -0.0147(16)
O6 0.049(3) 0.038(2) 0.043(2) -0.0157(19) 0.0108(19) -0.029(2)
O34 0.048(2) 0.031(2) 0.048(2) 0.0044(18) -0.006(2) -0.0180(19)
C85 0.014(2) 0.023(2) 0.011(2) -0.0054(17) -0.0020(17) 0.0008(18)
C87 0.014(2) 0.019(2) 0.013(2) -0.0049(17) 0.0001(17) 0.0012(17)
O40 0.041(2) 0.031(2) 0.053(3) -0.0043(18) -0.003(2) -0.0152(18)
O32 0.037(2) 0.035(2) 0.034(2) 0.0069(17) -0.0075(17) 0.0059(17)
C13 0.015(2) 0.025(2) 0.011(2) -0.0012(17) -0.0041(17) -0.0013(18)
C133 0.022(2) 0.028(3) 0.015(2) -0.0031(19) 0.0002(19) 0.001(2)
C29 0.016(2) 0.019(2) 0.018(2) -0.0043(18) -0.0048(18) -0.0014(18)
O1 0.041(2) 0.050(3) 0.031(2) -0.0133(19) -0.0049(19) 0.021(2)
C34 0.019(2) 0.020(2) 0.014(2) -0.0003(17) -0.0015(18) -0.0064(18)
O38 0.032(2) 0.055(3) 0.035(2) -0.0070(18) -0.0103(17) -0.0116(19)
O3 0.029(2) 0.051(2) 0.031(2) 0.0080(18) -0.0112(17) 0.0012(18)
C6 0.020(2) 0.032(3) 0.015(2) -0.004(2) -0.0019(19) 0.007(2)
C53 0.022(2) 0.025(2) 0.014(2) -0.0023(18) 0.0024(18) 0.005(2)
O31 0.067(3) 0.034(2) 0.030(2) -0.0045(18) -0.008(2) 0.012(2)
O23 0.032(2) 0.052(2) 0.036(2) -0.0175(18) 0.0131(18) -0.0253(19)
C83 0.016(2) 0.023(2) 0.011(2) -0.0062(17) 0.0009(17) 0.0004(18)
C155 0.021(2) 0.026(2) 0.009(2) -0.0021(17) 0.0034(17) -0.0068(19)
C147 0.025(2) 0.014(2) 0.022(2) -0.0047(18) -0.007(2) -0.0009(19)
C131 0.031(3) 0.022(3) 0.025(3) -0.004(2) -0.007(2) 0.003(2)
C81 0.015(2) 0.026(2) 0.012(2) 0.0007(18) 0.0016(17) -0.0043(19)
C45 0.011(2) 0.023(2) 0.015(2) -0.0014(17) -0.0028(17) -0.0046(18)
C19 0.020(2) 0.021(2) 0.010(2) -0.0033(17) -0.0036(17) -0.0043(18)
C15 0.017(2) 0.025(2) 0.014(2) -0.0076(18) -0.0038(18) -0.0004(19)
O4 0.0146(18) 0.065(3) 0.029(2) 0.0108(18) -0.0051(15) -0.0050(17)
O39 0.043(3) 0.047(3) 0.059(3) -0.006(2) 0.007(2) -0.021(2)
C145 0.021(2) 0.022(2) 0.019(2) -0.0045(18) -0.0021(19) -0.0023(19)
C156 0.020(2) 0.029(3) 0.015(2) -0.0020(19) 0.0034(18) -0.007(2)
C150 0.023(2) 0.020(2) 0.018(2) -0.0059(18) -0.0033(19) -0.0024(19)
C89 0.018(2) 0.025(2) 0.019(2) -0.0090(19) 0.0003(18) -0.0049(19)
C169 0.029(3) 0.021(2) 0.011(2) -0.0025(17) -0.0021(19) -0.003(2)
C47 0.010(2) 0.021(2) 0.014(2) -0.0019(17) 0.0016(17) -0.0061(17)
C88 0.016(2) 0.022(2) 0.013(2) -0.0075(17) 0.0001(17) 0.0008(18)
C43 0.017(2) 0.020(2) 0.018(2) -0.0022(18) -0.0060(18) -0.0028(18)
C77 0.022(2) 0.027(3) 0.019(2) -0.0028(19) 0.0050(19) -0.012(2)
C188 0.023(2) 0.019(2) 0.022(2) -0.0003(18) -0.0021(19) -0.0077(19)
C203 0.022(2) 0.021(2) 0.012(2) -0.0007(17) -0.0049(18) -0.0018(19)
O37 0.030(2) 0.048(3) 0.053(3) -0.012(2) -0.0056(19) -0.0068(19)
O2 0.048(3) 0.028(2) 0.057(3) 0.0173(19) -0.006(2) 0.0057(19)
C11 0.018(2) 0.022(2) 0.0083(19) -0.0005(17) 0.0001(17) -0.0015(18)
C149 0.019(2) 0.020(2) 0.017(2) -0.0087(18) -0.0039(18) 0.0001(18)
C186 0.023(2) 0.024(2) 0.018(2) -0.0076(19) 0.0007(19) -0.007(2)
C31 0.018(2) 0.017(2) 0.0098(19) -0.0007(16) -0.0012(17) -0.0034(18)
C135 0.025(3) 0.019(2) 0.021(2) -0.0073(19) -0.005(2) 0.0012(19)
C99 0.014(2) 0.020(2) 0.012(2) -0.0040(17) 0.0009(17) 0.0017(17)
O28 0.037(2) 0.033(2) 0.067(3) 0.003(2) -0.016(2) -0.0209(18)
C16 0.015(2) 0.032(3) 0.026(2) -0.007(2) 0.0037(19) -0.009(2)
C183 0.022(2) 0.019(2) 0.015(2) -0.0059(17) -0.0029(18) -0.0037(19)
C201 0.022(2) 0.018(2) 0.013(2) 0.0002(17) -0.0033(18) -0.0016(18)
O27 0.074(3) 0.034(2) 0.035(2) 0.0021(18) 0.019(2) -0.025(2)
C82 0.017(2) 0.022(2) 0.0087(19) -0.0020(17) 0.0021(17) -0.0052(18)
C182 0.023(3) 0.034(3) 0.018(2) -0.004(2) 0.0007(19) -0.009(2)
C39 0.015(2) 0.020(2) 0.020(2) -0.0018(18) -0.0023(18) -0.0056(18)
C192 0.031(3) 0.026(3) 0.016(2) 0.0031(19) -0.004(2) -0.007(2)
O5 0.037(2) 0.051(3) 0.047(2) -0.022(2) -0.0092(19) -0.0193(19)
C84 0.022(2) 0.020(2) 0.016(2) -0.0002(17) -0.0062(19) 0.0005(19)
O30 0.034(2) 0.052(3) 0.040(2) 0.0054(19) -0.0150(18) 0.0011(19)
C10 0.014(2) 0.037(3) 0.018(2) -0.007(2) -0.0043(18) -0.001(2)
C200 0.023(2) 0.030(3) 0.015(2) -0.0068(19) 0.0025(19) -0.005(2)
C12 0.018(2) 0.032(3) 0.021(2) -0.007(2) -0.0034(19) -0.005(2)
C101 0.014(2) 0.026(2) 0.010(2) -0.0007(17) 0.0024(17) -0.0024(18)
C141 0.024(3) 0.020(2) 0.021(2) -0.0108(19) -0.004(2) -0.0011(19)
C184 0.024(2) 0.020(2) 0.015(2) -0.0087(18) -0.0009(18) -0.0053(19)
C80 0.015(2) 0.029(3) 0.014(2) -0.0027(18) 0.0024(18) -0.0038(19)
C161 0.029(3) 0.029(3) 0.019(2) -0.004(2) 0.003(2) -0.010(2)
C51 0.017(2) 0.024(2) 0.011(2) -0.0036(18) 0.0017(17) 0.0028(19)
C181 0.024(2) 0.021(2) 0.016(2) -0.0063(18) -0.0014(19) -0.0019(19)
C116 0.024(3) 0.028(3) 0.018(2) -0.0078(19) -0.0049(19) -0.003(2)
C17 0.023(2) 0.016(2) 0.015(2) -0.0038(17) -0.0075(18) -0.0053(18)
C119 0.017(2) 0.025(2) 0.019(2) -0.0070(18) 0.0001(18) -0.0013(19)
C79 0.021(2) 0.024(2) 0.013(2) -0.0009(18) 0.0036(18) -0.0075(19)
C157 0.024(3) 0.029(3) 0.019(2) -0.0020(19) 0.003(2) -0.010(2)
C68 0.040(3) 0.026(3) 0.026(3) 0.002(2) 0.007(2) -0.010(2)
C167 0.026(3) 0.023(2) 0.011(2) -0.0028(17) 0.0001(18) -0.005(2)
C104 0.018(2) 0.024(2) 0.026(3) -0.004(2) -0.0019(19) -0.0080(19)
C1 0.022(2) 0.026(3) 0.013(2) 0.0002(18) 0.0018(18) 0.006(2)
C115 0.027(3) 0.019(2) 0.013(2) -0.0017(17) -0.0038(19) -0.0078(19)
O14 0.041(2) 0.067(3) 0.039(2) 0.011(2) -0.024(2) -0.006(2)
C199 0.019(2) 0.023(2) 0.014(2) -0.0024(18) -0.0036(18) -0.0021(19)
C146 0.021(2) 0.023(2) 0.018(2) -0.0049(18) -0.0032(19) -0.0030(19)
O19 0.044(3) 0.060(3) 0.080(4) -0.007(3) -0.002(2) -0.034(2)
C100 0.028(3) 0.023(3) 0.026(3) 0.005(2) -0.001(2) 0.000(2)
C46 0.022(2) 0.030(3) 0.017(2) -0.0069(19) -0.0018(19) -0.008(2)
C152 0.025(3) 0.022(2) 0.020(2) -0.0038(19) -0.002(2) -0.001(2)
C25 0.017(2) 0.023(2) 0.019(2) -0.0039(18) -0.0050(18) -0.0032(19)
C190 0.021(2) 0.017(2) 0.013(2) -0.0024(17) 0.0010(18) -0.0031(18)
C103 0.023(2) 0.023(2) 0.019(2) -0.0073(19) -0.0037(19) -0.0053(19)
C40 0.030(3) 0.025(3) 0.017(2) -0.0030(19) 0.002(2) -0.013(2)
C187 0.021(2) 0.017(2) 0.016(2) -0.0027(17) 0.0004(18) -0.0083(18)
C142 0.029(3) 0.031(3) 0.025(3) -0.001(2) -0.003(2) -0.012(2)
C97 0.016(2) 0.028(3) 0.016(2) -0.0035(19) 0.0047(18) -0.0056(19)
C148 0.026(3) 0.018(2) 0.022(2) -0.0029(18) -0.008(2) -0.0005(19)
O20 0.047(3) 0.110(4) 0.029(2) -0.004(2) -0.0095(19) -0.051(3)
C35 0.015(2) 0.025(2) 0.014(2) 0.0005(18) -0.0003(17) -0.0081(19)
C9 0.017(2) 0.030(3) 0.011(2) -0.0004(18) -0.0006(17) 0.0010(19)
C21 0.019(2) 0.024(2) 0.020(2) -0.0065(19) -0.0014(19) -0.0067(19)
O36 0.071(3) 0.030(2) 0.056(3) -0.0068(19) -0.043(2) -0.007(2)
C30 0.024(3) 0.026(2) 0.017(2) -0.0072(19) 0.0019(19) -0.006(2)
C137 0.029(3) 0.020(2) 0.020(2) -0.0048(19) 0.000(2) -0.005(2)
C123 0.025(3) 0.032(3) 0.022(2) -0.005(2) -0.009(2) 0.000(2)
C153 0.022(2) 0.026(2) 0.008(2) -0.0045(17) 0.0010(17) -0.0041(19)
C5 0.016(2) 0.032(3) 0.010(2) 0.0003(18) 0.0015(17) 0.004(2)
C107 0.021(2) 0.025(2) 0.024(2) -0.002(2) -0.003(2) -0.007(2)
C154 0.021(2) 0.027(3) 0.021(2) -0.0005(19) -0.0024(19) -0.004(2)
O16 0.097(4) 0.036(2) 0.027(2) 0.0107(18) -0.013(2) 0.019(2)
C86 0.018(2) 0.026(2) 0.018(2) -0.0079(18) -0.0057(18) -0.0030(19)
C67 0.033(3) 0.022(2) 0.015(2) 0.0007(18) 0.003(2) -0.005(2)
C170 0.028(3) 0.029(3) 0.022(2) 0.003(2) -0.003(2) 0.001(2)
C189 0.021(2) 0.016(2) 0.015(2) -0.0033(17) -0.0003(18) -0.0007(18)
C112 0.027(3) 0.027(3) 0.025(3) -0.003(2) -0.001(2) -0.010(2)
C90 0.021(3) 0.033(3) 0.023(2) -0.008(2) -0.003(2) -0.010(2)
C65 0.032(3) 0.021(2) 0.012(2) 0.0005(18) 0.004(2) 0.002(2)
C151 0.022(2) 0.021(2) 0.013(2) -0.0065(17) 0.0025(18) -0.0027(19)
O42 0.064(3) 0.069(3) 0.051(3) 0.026(2) -0.026(3) -0.017(3)
C49 0.015(2) 0.031(3) 0.010(2) -0.0041(18) 0.0035(17) -0.0012(19)
O33 0.030(2) 0.057(3) 0.047(2) -0.001(2) -0.0016(19) -0.020(2)
O15 0.084(4) 0.033(2) 0.047(3) 0.004(2) -0.019(3) 0.015(2)
C78 0.017(2) 0.035(3) 0.020(2) -0.004(2) -0.0013(19) -0.008(2)
C180 0.023(3) 0.045(3) 0.021(2) -0.004(2) -0.008(2) -0.005(2)
C191 0.024(2) 0.018(2) 0.020(2) 0.0010(18) -0.0055(19) -0.0039(19)
C14 0.015(2) 0.027(2) 0.013(2) -0.0053(18) -0.0018(17) -0.0017(19)
C204 0.026(3) 0.019(2) 0.015(2) -0.0043(18) -0.0060(19) -0.0031(19)
C44 0.019(2) 0.026(2) 0.020(2) -0.0077(19) 0.0017(19) -0.0095(19)
C122 0.024(3) 0.028(3) 0.021(2) -0.009(2) -0.005(2) 0.002(2)
C20 0.022(2) 0.022(2) 0.019(2) -0.0013(18) -0.0030(19) -0.0071(19)
C175 0.027(3) 0.064(4) 0.019(3) 0.009(3) -0.007(2) -0.007(3)
C127 0.027(3) 0.027(3) 0.019(2) -0.0042(19) -0.008(2) 0.005(2)
C118 0.028(3) 0.030(3) 0.030(3) -0.009(2) -0.009(2) -0.009(2)
C54 0.023(3) 0.042(3) 0.015(2) 0.004(2) 0.002(2) 0.003(2)
C111 0.025(3) 0.022(2) 0.018(2) -0.0022(18) -0.0035(19) -0.007(2)
C48 0.012(2) 0.029(2) 0.013(2) -0.0019(18) 0.0013(17) -0.0052(18)
C113 0.023(2) 0.024(2) 0.013(2) -0.0022(18) -0.0048(18) -0.0066(19)
C195 0.018(2) 0.023(2) 0.011(2) -0.0012(17) 0.0020(17) -0.0023(18)
C179 0.029(3) 0.038(3) 0.015(2) 0.001(2) -0.004(2) -0.005(2)
C138 0.032(3) 0.037(3) 0.019(2) 0.000(2) -0.005(2) -0.014(2)
C102 0.021(2) 0.027(3) 0.012(2) 0.0005(18) 0.0021(18) -0.002(2)
C202 0.029(3) 0.025(2) 0.016(2) -0.0092(19) -0.002(2) -0.005(2)
C59 0.040(3) 0.029(3) 0.021(3) 0.005(2) 0.003(2) 0.010(2)
C117 0.026(3) 0.027(3) 0.017(2) -0.0083(19) -0.0042(19) -0.003(2)
C74 0.035(3) 0.038(3) 0.043(3) -0.017(3) 0.005(3) -0.020(3)
C26 0.016(2) 0.027(3) 0.025(3) -0.010(2) -0.0009(19) -0.0101(19)
C73 0.034(3) 0.032(3) 0.028(3) -0.007(2) 0.005(2) -0.018(2)
O44 0.039(3) 0.066(3) 0.072(3) -0.006(3) -0.022(2) 0.000(2)
O18 0.103(4) 0.032(2) 0.051(3) -0.005(2) -0.012(3) -0.037(3)
C105 0.043(3) 0.019(2) 0.034(3) -0.007(2) -0.003(2) -0.013(2)
C33 0.012(2) 0.017(2) 0.014(2) -0.0016(16) -0.0022(17) -0.0032(17)
C168 0.037(3) 0.029(3) 0.020(2) 0.007(2) -0.002(2) -0.005(2)
C32 0.018(2) 0.028(3) 0.015(2) 0.0005(18) 0.0035(18) -0.011(2)
O17 0.101(4) 0.056(3) 0.064(3) 0.008(3) -0.002(3) -0.059(3)
C36 0.028(3) 0.031(3) 0.016(2) -0.0017(19) -0.004(2) -0.013(2)
C128 0.037(3) 0.028(3) 0.029(3) 0.000(2) -0.016(2) 0.001(2)
C121 0.023(2) 0.025(2) 0.016(2) -0.0020(18) -0.0073(19) -0.003(2)
C2 0.037(3) 0.026(3) 0.028(3) -0.001(2) -0.012(2) 0.001(2)
C136 0.025(3) 0.021(2) 0.020(2) -0.0041(19) 0.000(2) -0.001(2)
C18 0.023(2) 0.026(3) 0.026(2) -0.009(2) 0.000(2) -0.013(2)
C114 0.022(3) 0.032(3) 0.021(2) -0.009(2) 0.006(2) -0.005(2)
C196 0.030(3) 0.027(3) 0.015(2) 0.001(2) -0.003(2) -0.008(2)
C37 0.036(3) 0.034(3) 0.022(3) -0.001(2) 0.009(2) -0.022(2)
C132 0.038(3) 0.022(3) 0.039(3) 0.004(2) -0.016(3) -0.001(2)
C165 0.028(3) 0.027(3) 0.013(2) -0.0017(18) 0.0024(19) -0.007(2)
C27 0.042(3) 0.033(3) 0.058(4) -0.032(3) 0.011(3) -0.014(3)
C50 0.019(2) 0.052(3) 0.018(2) -0.003(2) -0.002(2) -0.012(2)
C94 0.028(3) 0.031(3) 0.022(2) -0.002(2) 0.001(2) -0.012(2)
C98 0.031(3) 0.021(2) 0.025(3) 0.0011(19) 0.001(2) -0.011(2)
C69 0.041(3) 0.033(3) 0.030(3) -0.005(2) 0.010(2) -0.023(3)
C55 0.023(3) 0.044(3) 0.015(2) 0.006(2) 0.003(2) 0.007(2)
C52 0.025(3) 0.058(4) 0.015(2) 0.005(2) -0.008(2) -0.005(3)
C134 0.035(3) 0.023(3) 0.034(3) 0.003(2) -0.005(2) -0.009(2)
C63 0.039(3) 0.026(3) 0.019(2) 0.001(2) 0.003(2) 0.002(2)
C185 0.021(2) 0.023(2) 0.013(2) -0.0029(18) -0.0002(18) -0.0043(19)
C166 0.036(3) 0.028(3) 0.024(3) 0.001(2) 0.002(2) -0.012(2)
C171 0.027(3) 0.048(3) 0.025(3) 0.011(2) -0.001(2) -0.005(3)
C108 0.029(3) 0.020(3) 0.043(3) -0.005(2) 0.004(2) -0.006(2)
C124 0.034(3) 0.028(3) 0.033(3) -0.006(2) -0.016(3) 0.000(2)
C22 0.023(3) 0.031(3) 0.031(3) -0.016(2) 0.006(2) -0.009(2)
C158 0.031(3) 0.034(3) 0.029(3) 0.001(2) -0.001(2) -0.015(2)
C120 0.023(3) 0.037(3) 0.035(3) -0.010(2) -0.010(2) -0.002(2)
C91 0.022(3) 0.068(4) 0.045(3) -0.029(3) -0.011(3) -0.009(3)
C64 0.063(4) 0.026(3) 0.038(3) 0.007(2) -0.002(3) -0.001(3)
C38 0.049(4) 0.045(3) 0.028(3) -0.006(2) 0.011(3) -0.024(3)
O43 0.051(3) 0.115(5) 0.051(3) 0.006(3) -0.013(2) -0.017(3)
C41 0.049(4) 0.025(3) 0.047(3) -0.015(2) 0.001(3) -0.017(3)
C176 0.046(4) 0.110(6) 0.013(3) 0.019(3) -0.003(3) -0.038(4)
C66 0.066(4) 0.022(3) 0.042(3) 0.007(2) -0.002(3) -0.017(3)
C162 0.027(3) 0.033(3) 0.026(3) 0.001(2) 0.004(2) -0.012(2)
C56 0.032(3) 0.076(5) 0.021(3) 0.015(3) -0.004(2) 0.013(3)
C193 0.034(3) 0.042(3) 0.041(3) -0.002(3) 0.008(3) -0.015(3)
C163 0.057(4) 0.035(3) 0.050(4) -0.003(3) -0.003(3) -0.023(3)
O41 0.078(4) 0.077(4) 0.085(4) 0.024(3) -0.010(3) 0.004(3)
C95 0.051(4) 0.038(3) 0.059(4) -0.015(3) 0.007(3) -0.030(3)
O13 0.052(3) 0.143(6) 0.045(3) -0.012(3) -0.017(3) 0.046(4)
C60 0.055(4) 0.033(3) 0.031(3) 0.006(3) -0.001(3) 0.011(3)
C70 0.065(4) 0.034(3) 0.050(4) 0.005(3) -0.009(3) -0.027(3)
C197 0.073(5) 0.045(4) 0.021(3) 0.014(3) 0.003(3) 0.000(3)
C92 0.037(3) 0.081(5) 0.038(3) -0.031(3) -0.011(3) -0.012(3)
C129 0.041(4) 0.037(3) 0.049(4) 0.011(3) -0.009(3) 0.009(3)
C159 0.043(4) 0.074(5) 0.056(4) -0.014(4) -0.020(3) -0.017(3)
C7A 0.010(3) 0.112(6) 0.039(3) 0.015(4) -0.005(2) -0.004(3)
C7B 0.010(3) 0.112(6) 0.039(3) 0.015(4) -0.005(2) -0.004(3)
C139 0.078(5) 0.051(4) 0.055(4) 0.017(3) -0.020(4) -0.045(4)
C174 0.083(6) 0.111(7) 0.065(5) 0.053(5) -0.037(5) -0.053(6)
C194 0.033(3) 0.060(4) 0.044(4) -0.006(3) 0.013(3) -0.017(3)
C164 0.077(5) 0.044(4) 0.072(5) -0.004(3) -0.024(4) -0.024(4)
C23 0.079(5) 0.063(5) 0.067(5) -0.026(4) 0.021(4) -0.057(4)
C61 0.105(6) 0.036(4) 0.049(4) 0.017(3) -0.039(4) 0.009(4)
C106 0.069(4) 0.027(3) 0.044(3) 0.003(3) -0.014(3) -0.014(3)
C198 0.090(7) 0.194(12) 0.024(4) 0.007(5) -0.019(4) -0.004(7)
C42 0.064(4) 0.025(3) 0.044(3) -0.011(3) -0.010(3) -0.002(3)
C173 0.094(6) 0.054(4) 0.091(6) 0.032(4) -0.070(6) -0.023(4)
C28 0.064(5) 0.030(3) 0.077(5) -0.023(3) 0.013(4) -0.014(3)
C24 0.091(7) 0.127(9) 0.166(11) -0.087(9) 0.061(8) -0.087(7)
C177 0.051(4) 0.057(5) 0.095(6) -0.005(4) -0.045(4) 0.003(4)
C125 0.035(4) 0.063(5) 0.074(5) 0.014(4) -0.027(3) 0.002(3)
C178 0.044(4) 0.090(7) 0.111(8) 0.019(6) -0.018(5) -0.025(4)
C96 0.072(6) 0.073(6) 0.123(8) -0.015(6) -0.030(6) -0.032(5)
C130 0.066(5) 0.073(6) 0.073(6) 0.028(5) 0.006(4) 0.016(4)
C140 0.087(6) 0.064(5) 0.084(6) 0.021(5) -0.013(5) -0.034(5)
C126 0.051(5) 0.143(10) 0.109(8) 0.056(7) -0.041(5) -0.011(6)
C172 0.015(3) 0.120(7) 0.042(4) 0.022(4) -0.009(3) -0.005(4)
C160 0.086(6) 0.081(6) 0.069(5) -0.005(4) -0.051(5) -0.012(5)
C3A 0.067(5) 0.031(4) 0.141(9) 0.027(5) -0.033(6) 0.005(4)
C62 0.242(15) 0.057(5) 0.048(5) 0.012(4) -0.066(7) 0.007(7)
Cl6 0.240(5) 0.192(4) 0.081(2) -0.013(2) -0.026(3) 0.095(4)
C10A 0.11(3) 0.13(5) 0.15(5) 0.09(3) -0.08(4) -0.10(3)
C4A 0.084(9) 0.038(6) 0.091(9) 0.005(7) 0.003(8) 0.007(6)
C143 0.148(9) 0.055(5) 0.131(8) 0.003(5) -0.120(8) -0.025(5)
C144 0.158(12) 0.090(8) 0.242(17) 0.044(9) -0.164(13) -0.058(8)
C71 0.205(13) 0.042(5) 0.089(7) 0.003(4) -0.056(8) -0.064(6)
C09A 0.055(5) 0.054(4) 0.116(7) 0.017(4) -0.027(5) -0.038(4)
C72 0.28(2) 0.105(9) 0.192(14) 0.071(9) -0.175(15) -0.140(12)
C10B 0.11(3) 0.13(5) 0.15(5) 0.09(3) -0.08(4) -0.10(3)
C09B 0.055(5) 0.054(4) 0.116(7) 0.017(4) -0.027(5) -0.038(4)

loop_
_atom_type_symbol
_atom_type_description
_atom_type_scat_dispersion_real
_atom_type_scat_dispersion_imag
_atom_type_scat_source
C C 0.0033 0.0016 'International Tables Vol C Tables 4.2.6.8 and 6.1.1.4'
H H 0.0000 0.0000 'International Tables Vol C Tables 4.2.6.8 and 6.1.1.4'
O O 0.0106 0.0060 'International Tables Vol C Tables 4.2.6.8 and 6.1.1.4'
Cl Cl 0.1484 0.1585 'International Tables Vol C Tables 4.2.6.8 and 6.1.1.4'

loop_
_geom_angle_atom_site_label_1
_geom_angle_atom_site_label_2
_geom_angle_atom_site_label_3
_geom_angle
C76 C75 O20 111.6(7)
C76 C75 H75A 109.3
O20 C75 H75A 109.3
C76 C75 H75B 109.3
O20 C75 H75B 109.3
H75A C75 H75B 108.0
C57 C58 H58A 109.5
C57 C58 H58B 109.5
H58A C58 H58B 109.5
C57 C58 H58C 109.5
H58A C58 H58C 109.5
H58B C58 H58C 109.5
C58 C57 O14 109.1(6)
C58 C57 H57A 109.9
O14 C57 H57A 109.9
C58 C57 H57B 109.9
O14 C57 H57B 109.9
H57A C57 H57B 108.3
C75 C76 H76A 109.5
C75 C76 H76B 109.5
H76A C76 H76B 109.5
C75 C76 H76C 109.5
H76A C76 H76C 109.5
H76B C76 H76C 109.5
Cl12 C208 Cl10 112.0(8)
Cl12 C208 Cl11 118.7(8)
Cl10 C208 Cl11 114.1(6)
Cl12 C208 H208 103.2
Cl10 C208 H208 103.2
Cl11 C208 H208 103.2
Cl6 C206 Cl5 114.1(10)
Cl6 C206 Cl4 113.7(9)
Cl5 C206 Cl4 107.5(8)
Cl6 C206 H206 107.0
Cl5 C206 H206 107.0
Cl4 C206 H206 107.0
C3B C4B H4B1 109.5
C3B C4B H4B2 109.5
H4B1 C4B H4B2 109.5
C3B C4B H4B3 109.5
H4B1 C4B H4B3 109.5
H4B2 C4B H4B3 109.5
C4B C3B O2 108.4(9)
C4B C3B H3B1 110.0
O2 C3B H3B1 110.0
C4B C3B H3B2 110.0
O2 C3B H3B2 110.0
H3B1 C3B H3B2 108.4
C7B C8B H8B1 109.5
C7B C8B H8B2 109.5
H8B1 C8B H8B2 109.5
C7B C8B H8B3 109.5
H8B1 C8B H8B3 109.5
H8B2 C8B H8B3 109.5
C7A C8A H8A1 109.5
C7A C8A H8A2 109.5
H8A1 C8A H8A2 109.5
C7A C8A H8A3 109.5
H8A1 C8A H8A3 109.5
H8A2 C8A H8A3 109.5
Cl2 C205 Cl1 111.0(5)
Cl2 C205 Cl3 111.1(5)
Cl1 C205 Cl3 110.0(5)
Cl2 C205 H205 108.2
Cl1 C205 H205 108.2
Cl3 C205 H205 108.2
Cl9 C207 Cl7 111.5(5)
Cl9 C207 Cl8 112.5(5)
Cl7 C207 Cl8 111.1(4)
Cl9 C207 H207 107.2
Cl7 C207 H207 107.2
Cl8 C207 H207 107.2
C196 O48 C197 116.7(4)
C192 O46 C193 116.4(4)
C40 O12 C41 116.5(4)
C90 O22 C91 116.2(4)
C36 O10 C37 115.4(4)
C26 O8 C27 115.9(4)
C104 O26 C105 116.3(4)
C89 C93 C97 121.0(4)
C89 C93 C94 118.9(4)
C97 C93 C94 119.9(4)
C94 O24 C95 115.9(4)
C22 O6 C23 117.3(5)
C138 O34 C139 115.3(5)
C83 C85 C87 123.2(4)
C83 C85 H85 118.4
C87 C85 H85 118.4
C85 C87 C88 117.6(4)
C85 C87 C99 122.5(4)
C88 C87 C99 119.8(4)
C162 O40 C163 115.2(5)
C128 O32 C129 114.8(4)
C14 C13 C11 122.1(4)
C14 C13 H13 118.9
C11 C13 H13 118.9
C131 C133 C121 116.5(4)
C131 C133 C135 117.4(5)
C121 C133 C135 126.0(4)
C31 C29 C25 119.4(4)
C31 C29 C30 117.4(4)
C25 C29 C30 123.2(4)
C33 C34 C32 117.0(4)
C33 C34 C35 118.2(4)
C32 C34 C35 124.8(4)
C158 O38 C159 116.5(5)
O3 C6 O4 124.9(5)
O3 C6 C5 123.0(5)
O4 C6 C5 112.0(4)
C51 C53 C54 117.4(5)
C51 C53 C65 123.5(4)
C54 C53 C65 119.0(4)
C85 C83 C84 117.6(4)
C85 C83 C82 120.0(4)
C84 C83 C82 122.0(4)
C153 C155 C156 117.3(4)
C153 C155 C167 122.6(4)
C156 C155 C167 120.1(4)
C149 C147 C145 117.7(4)
C149 C147 C135 122.8(4)
C145 C147 C135 119.4(4)
C132 C131 C133 119.3(5)
C132 C131 C127 121.5(4)
C133 C131 C127 119.2(5)
C82 C81 C79 122.4(4)
C82 C81 H81 118.8
C79 C81 H81 118.8
C43 C45 C47 118.8(4)
C43 C45 C33 118.6(4)
C47 C45 C33 122.0(4)
C20 C19 C17 117.9(4)
C20 C19 C31 119.4(4)
C17 C19 C31 121.9(4)
C17 C15 C16 118.0(4)
C17 C15 C14 121.5(4)
C16 C15 C14 120.1(4)
C6 O4 C7B 116.0(4)
C6 O4 C7A 116.0(4)
C141 C145 C146 121.4(4)
C141 C145 C147 120.1(4)
C146 C145 C147 118.3(4)
C154 C156 C155 119.0(4)
C154 C156 C157 121.6(4)
C155 C156 C157 119.4(4)
C149 C150 C148 117.7(4)
C149 C150 C151 118.8(4)
C148 C150 C151 123.0(4)
C93 C89 C88 121.0(4)
C93 C89 C90 120.3(4)
C88 C89 C90 118.7(4)
C170 C169 C181 116.9(4)
C170 C169 C167 117.2(4)
C181 C169 C167 125.8(4)
C48 C47 C45 121.4(4)
C48 C47 H47 119.3
C45 C47 H47 119.3
C86 C88 C87 119.0(4)
C86 C88 C89 121.8(4)
C87 C88 C89 119.2(4)
C45 C43 C39 119.3(4)
C45 C43 C44 118.5(4)
C39 C43 C44 121.8(4)
C78 C77 C79 118.0(4)
C78 C77 C73 122.7(5)
C79 C77 C73 119.1(5)
C186 C188 C190 121.2(4)
C186 C188 H188 119.4
C190 C188 H188 119.4
C204 C203 C201 118.3(4)
C204 C203 C113 118.2(4)
C201 C203 C113 123.1(4)
C2 O2 C3A 114.2(6)
C2 O2 C3B 114.2(6)
C9 C11 C13 118.4(4)
C9 C11 C101 118.9(4)
C13 C11 C101 122.6(4)
C150 C149 C147 123.3(4)
C150 C149 H149 118.4
C147 C149 H149 118.4
C188 C186 C185 120.4(4)
C188 C186 H186 119.8
C185 C186 H186 119.8
C29 C31 C33 119.5(4)
C29 C31 C19 118.1(4)
C33 C31 C19 122.2(4)
C136 C135 C147 118.3(4)
C136 C135 C133 118.5(4)
C147 C135 C133 122.6(4)
C97 C99 C101 118.0(4)
C97 C99 C87 117.7(4)
C101 C99 C87 123.8(4)
C108 O28 C09B 113.0(5)
C108 O28 C09A 113.0(5)
C18 C16 C15 121.5(4)
C18 C16 H16 119.3
C15 C16 H16 119.3
C184 C183 C181 123.5(4)
C184 C183 H183 118.3
C181 C183 H183 118.3
C199 C201 C203 119.5(4)
C199 C201 C189 118.1(4)
C203 C201 C189 122.0(4)
C81 C82 C80 117.9(4)
C81 C82 C83 119.3(4)
C80 C82 C83 122.2(4)
C180 C182 C184 119.8(5)
C180 C182 H182 120.1
C184 C182 H182 120.1
C35 C39 C43 121.2(4)
C35 C39 C40 122.4(4)
C43 C39 C40 116.0(4)
O45 C192 O46 125.1(5)
O45 C192 C191 124.7(5)
O46 C192 C191 110.3(4)
C86 C84 C83 119.8(4)
C86 C84 H84 120.1
C83 C84 H84 120.1
C124 O30 C125 114.2(5)
C12 C10 C9 121.4(4)
C12 C10 H10 119.3
C9 C10 H10 119.3
C202 C200 C199 120.2(4)
C202 C200 H200 119.9
C199 C200 H200 119.9
C10 C12 C14 120.7(4)
C10 C12 H12 119.6
C14 C12 H12 119.6
C102 C101 C99 117.0(4)
C102 C101 C11 117.1(4)
C99 C101 C11 125.9(4)
C137 C141 C145 120.4(4)
C137 C141 C142 120.6(4)
C145 C141 C142 119.0(4)
C183 C184 C182 118.6(4)
C183 C184 C185 122.6(4)
C182 C184 C185 118.4(4)
C78 C80 C82 120.4(4)
C78 C80 H80 119.8
C82 C80 H80 119.8
C157 C161 C165 121.2(5)
C157 C161 C162 115.6(5)
C165 C161 C162 123.1(5)
C49 C51 C53 121.9(4)
C49 C51 H51 119.1
C53 C51 H51 119.1
C179 C181 C183 115.8(4)
C179 C181 C169 120.2(4)
C183 C181 C169 123.8(4)
C115 C116 C114 118.0(4)
C115 C116 C117 121.8(4)
C114 C116 C117 120.1(4)
C15 C17 C19 122.3(4)
C15 C17 H17 118.8
C19 C17 H17 118.8
C117 C119 C121 121.9(4)
C117 C119 H119 119.0
C121 C119 H119 119.0
C81 C79 C77 118.2(4)
C81 C79 C67 121.8(4)
C77 C79 C67 120.0(4)
C161 C157 C156 120.2(5)
C161 C157 C158 121.1(4)
C156 C157 C158 118.8(4)
C67 C68 C69 119.9(5)
C67 C68 C66 118.9(5)
C69 C68 C66 121.3(5)
C165 C167 C155 117.8(4)
C165 C167 C169 118.7(4)
C155 C167 C169 123.1(4)
O25 C104 O26 125.7(4)
O25 C104 C103 123.7(4)
O26 C104 C103 110.6(4)
C5 C1 C102 121.7(4)
C5 C1 C2 119.4(4)
C102 C1 C2 118.1(4)
C116 C115 C113 121.3(4)
C116 C115 H115 119.3
C113 C115 H115 119.3
C56 O14 C57 119.1(6)
C201 C199 C200 118.3(4)
C201 C199 C195 118.4(4)
C200 C199 C195 123.3(4)
C148 C146 C145 121.7(4)
C148 C146 H146 119.1
C145 C146 H146 119.1
C98 C100 C102 120.8(5)
C98 C100 H100 119.6
C102 C100 H100 119.6
C44 C46 C48 121.2(4)
C44 C46 H46 119.4
C48 C46 H46 119.4
C154 C152 C151 121.3(4)
C154 C152 H152 119.3
C151 C152 H152 119.3
C21 C25 C29 120.7(4)
C21 C25 C26 118.3(4)
C29 C25 C26 120.9(4)
C189 C190 C188 118.5(4)
C189 C190 C191 118.5(4)
C188 C190 C191 122.8(4)
C107 C103 C204 121.2(4)
C107 C103 C104 119.8(4)
C204 C103 C104 119.1(4)
O11 C40 O12 125.3(4)
O11 C40 C39 123.6(5)
O12 C40 C39 110.6(4)
C185 C187 C189 122.0(4)
C185 C187 H187 119.0
C189 C187 H187 119.0
O35 C142 O36 124.8(5)
O35 C142 C141 125.0(5)
O36 C142 C141 110.0(4)
C99 C97 C98 119.9(4)
C99 C97 C93 119.5(4)
C98 C97 C93 120.6(4)
C146 C148 C150 120.4(4)
C146 C148 H148 119.8
C150 C148 H148 119.8
C74 O20 C75 117.6(5)
C39 C35 C34 119.7(4)
C39 C35 C36 116.1(4)
C34 C35 C36 124.0(4)
C10 C9 C11 118.6(4)
C10 C9 C5 121.6(4)
C11 C9 C5 119.6(4)
C25 C21 C20 120.9(4)
C25 C21 C22 119.1(4)
C20 C21 C22 118.8(4)
C142 O36 C143 113.9(5)
C32 C30 C29 121.4(4)
C32 C30 H30 119.3
C29 C30 H30 119.3
C141 C137 C136 120.9(4)
C141 C137 C138 116.1(4)
C136 C137 C138 123.0(4)
C127 C123 C122 119.3(5)
C127 C123 C124 121.2(5)
C122 C123 C124 119.5(5)
C151 C153 C155 122.8(4)
C151 C153 H153 118.6
C155 C153 H153 118.6
C1 C5 C9 119.4(4)
C1 C5 C6 118.2(4)
C9 C5 C6 122.2(4)
C103 C107 C111 120.5(4)
C103 C107 C108 122.1(4)
C111 C107 C108 117.4(4)
C152 C154 C156 121.0(5)
C152 C154 H154 119.5
C156 C154 H154 119.5
C60 O16 C61 115.9(5)
C84 C86 C88 122.1(4)
C84 C86 H86 118.9
C88 C86 H86 118.9
C68 C67 C65 118.9(5)
C68 C67 C79 117.2(5)
C65 C67 C79 123.7(4)
C168 C170 C169 118.8(5)
C168 C170 C171 121.7(5)
C169 C170 C171 119.5(5)
C190 C189 C187 118.8(4)
C190 C189 C201 120.1(4)
C187 C189 C201 120.0(4)
C114 C112 C111 120.9(5)
C114 C112 H112 119.5
C111 C112 H112 119.5
O21 C90 O22 125.0(4)
O21 C90 C89 124.0(4)
O22 C90 C89 111.1(4)
C63 C65 C53 117.3(5)
C63 C65 C67 117.5(5)
C53 C65 C67 125.2(4)
C153 C151 C152 117.5(4)
C153 C151 C150 119.3(4)
C152 C151 C150 122.5(4)
C172 O42 C173 114.8(6)
C51 C49 C50 118.7(4)
C51 C49 C48 124.1(4)
C50 C49 C48 117.1(4)
C80 C78 C77 122.2(4)
C80 C78 H78 118.9
C77 C78 H78 118.9
C182 C180 C179 121.7(5)
C182 C180 H180 119.1
C179 C180 H180 119.1
C195 C191 C190 120.5(4)
C195 C191 C192 119.5(4)
C190 C191 C192 119.7(4)
C13 C14 C12 118.1(4)
C13 C14 C15 123.8(4)
C12 C14 C15 118.0(4)
C203 C204 C202 118.5(4)
C203 C204 C103 118.7(4)
C202 C204 C103 122.7(4)
C46 C44 C43 120.4(4)
C46 C44 H44 119.8
C43 C44 H44 119.8
C120 C122 C121 118.9(4)
C120 C122 C123 121.5(5)
C121 C122 C123 119.6(5)
C19 C20 C18 118.9(4)
C19 C20 C21 118.7(4)
C18 C20 C21 122.1(4)
C171 C175 C179 120.0(5)
C171 C175 C176 118.6(5)
C179 C175 C176 121.3(5)
C123 C127 C131 121.2(4)
C123 C127 C128 120.4(5)
C131 C127 C128 117.1(5)
C120 C118 C117 120.9(5)
C120 C118 H118 119.6
C117 C118 H118 119.6
C52 C54 C53 120.1(5)
C52 C54 C55 121.3(5)
C53 C54 C55 118.4(5)
C113 C111 C112 118.9(4)
C113 C111 C107 119.1(4)
C112 C111 C107 121.5(4)
C47 C48 C46 118.5(4)
C47 C48 C49 122.1(4)
C46 C48 C49 118.7(4)
C111 C113 C115 119.1(4)
C111 C113 C203 119.2(4)
C115 C113 C203 121.1(4)
C191 C195 C199 121.4(4)
C191 C195 C196 119.6(4)
C199 C195 C196 118.6(4)
C180 C179 C181 119.6(4)
C180 C179 C175 122.4(5)
C181 C179 C175 117.9(5)
O33 C138 O34 123.4(5)
O33 C138 C137 123.4(5)
O34 C138 C137 113.2(4)
C100 C102 C101 120.5(4)
C100 C102 C1 120.7(4)
C101 C102 C1 118.8(4)
C200 C202 C204 121.1(4)
C200 C202 H202 119.5
C204 C202 H202 119.5
C55 C59 C63 121.5(5)
C55 C59 C60 119.1(6)
C63 C59 C60 119.4(6)
C119 C117 C118 118.5(4)
C119 C117 C116 123.7(4)
C118 C117 C116 117.7(4)
O19 C74 O20 124.0(6)
O19 C74 C73 123.1(6)
O20 C74 C73 112.8(4)
O7 C26 O8 124.7(4)
O7 C26 C25 125.6(4)
O8 C26 C25 109.7(4)
C69 C73 C77 119.7(5)
C69 C73 C74 117.9(5)
C77 C73 C74 122.3(5)
C176 O44 C177 116.0(6)
C70 O18 C71 116.4(6)
O26 C105 C106 107.4(4)
O26 C105 H10A 110.2
C106 C105 H10A 110.2
O26 C105 H10B 110.2
C106 C105 H10B 110.2
H10A C105 H10B 108.5
C34 C33 C31 119.5(4)
C34 C33 C45 118.6(4)
C31 C33 C45 121.7(4)
C166 C168 C170 121.9(5)
C166 C168 H168 119.1
C170 C168 H168 119.1
C30 C32 C34 121.9(4)
C30 C32 H32 119.0
C34 C32 H32 119.0
O9 C36 O10 124.2(4)
O9 C36 C35 121.0(4)
O10 C36 C35 114.7(4)
O31 C128 O32 124.2(5)
O31 C128 C127 122.4(5)
O32 C128 C127 113.4(4)
C119 C121 C122 118.2(4)
C119 C121 C133 122.8(4)
C122 C121 C133 118.9(4)
O1 C2 O2 125.8(5)
O1 C2 C1 121.5(5)
O2 C2 C1 112.7(4)
C135 C136 C134 119.1(5)
C135 C136 C137 119.8(4)
C134 C136 C137 121.1(5)
C16 C18 C20 120.2(4)
C16 C18 H18 119.9
C20 C18 H18 119.9
C112 C114 C116 121.0(4)
C112 C114 H114 119.5
C116 C114 H114 119.5
O47 C196 O48 124.7(4)
O47 C196 C195 126.0(4)
O48 C196 C195 109.3(4)
O10 C37 C38 107.0(4)
O10 C37 H37A 110.3
C38 C37 H37A 110.3
O10 C37 H37B 110.3
C38 C37 H37B 110.3
H37A C37 H37B 108.6
C134 C132 C131 121.5(5)
C134 C132 H132 119.3
C131 C132 H132 119.3
C167 C165 C161 120.0(4)
C167 C165 C166 118.4(5)
C161 C165 C166 121.4(5)
O8 C27 C28 106.6(5)
O8 C27 H27A 110.4
C28 C27 H27A 110.4
O8 C27 H27B 110.4
C28 C27 H27B 110.4
H27A C27 H27B 108.6
C52 C50 C49 120.3(5)
C52 C50 H50 119.8
C49 C50 H50 119.8
O23 C94 O24 125.4(5)
O23 C94 C93 122.5(5)
O24 C94 C93 112.1(4)
C100 C98 C97 120.3(5)
C100 C98 H98 119.8
C97 C98 H98 119.8
C73 C69 C68 121.8(5)
C73 C69 C70 120.8(6)
C68 C69 C70 117.4(5)
C59 C55 C54 120.8(5)
C59 C55 C56 122.0(5)
C54 C55 C56 116.9(5)
C50 C52 C54 121.0(5)
C50 C52 H52 119.5
C54 C52 H52 119.5
C132 C134 C136 120.4(5)
C132 C134 H134 119.8
C136 C134 H134 119.8
C65 C63 C64 118.9(5)
C65 C63 C59 118.8(5)
C64 C63 C59 122.3(5)
C187 C185 C186 117.8(4)
C187 C185 C184 119.7(4)
C186 C185 C184 121.9(4)
C168 C166 C165 121.3(5)
C168 C166 H166 119.3
C165 C166 H166 119.3
C175 C171 C170 121.6(5)
C175 C171 C172 118.6(5)
C170 C171 C172 119.8(5)
O27 C108 O28 124.7(5)
O27 C108 C107 124.2(5)
O28 C108 C107 111.1(5)
O29 C124 O30 125.0(5)
O29 C124 C123 124.7(5)
O30 C124 C123 110.3(5)
O5 C22 O6 125.0(5)
O5 C22 C21 123.1(5)
O6 C22 C21 112.0(4)
O37 C158 O38 124.2(5)
O37 C158 C157 124.9(5)
O38 C158 C157 110.6(4)
C118 C120 C122 121.1(5)
C118 C120 H120 119.4
C122 C120 H120 119.4
O22 C91 C92 107.9(5)
O22 C91 H91A 110.1
C92 C91 H91A 110.1
O22 C91 H91B 110.1
C92 C91 H91B 110.1
H91A C91 H91B 108.4
C66 C64 C63 121.8(5)
C66 C64 H64 119.1
C63 C64 H64 119.1
C37 C38 H38A 109.5
C37 C38 H38B 109.5
H38A C38 H38B 109.5
C37 C38 H38C 109.5
H38A C38 H38C 109.5
H38B C38 H38C 109.5
O12 C41 C42 107.0(5)
O12 C41 H41A 110.3
C42 C41 H41A 110.3
O12 C41 H41B 110.3
C42 C41 H41B 110.3
H41A C41 H41B 108.6
O43 C176 O44 123.9(6)
O43 C176 C175 121.7(6)
O44 C176 C175 113.2(5)
C64 C66 C68 121.1(6)
C64 C66 H66 119.4
C68 C66 H66 119.4
O39 C162 O40 123.5(5)
O39 C162 C161 122.0(5)
O40 C162 C161 114.4(4)
O13 C56 O14 123.4(7)
O13 C56 C55 123.9(7)
O14 C56 C55 112.7(5)
O46 C193 C194 107.2(5)
O46 C193 H19A 110.3
C194 C193 H19A 110.3
O46 C193 H19B 110.3
C194 C193 H19B 110.3
H19A C193 H19B 108.5
O40 C163 C164 109.8(5)
O40 C163 H16A 109.7
C164 C163 H16A 109.7
O40 C163 H16B 109.7
C164 C163 H16B 109.7
H16A C163 H16B 108.2
C96 C95 O24 113.1(6)
C96 C95 H95A 109.0
O24 C95 H95A 109.0
C96 C95 H95B 109.0
O24 C95 H95B 109.0
H95A C95 H95B 107.8
O15 C60 O16 125.5(5)
O15 C60 C59 124.7(6)
O16 C60 C59 109.7(5)
O17 C70 O18 124.9(6)
O17 C70 C69 123.8(6)
O18 C70 C69 111.1(5)
C198 C197 O48 110.9(6)
C198 C197 H19C 109.5
O48 C197 H19C 109.5
C198 C197 H19D 109.5
O48 C197 H19D 109.5
H19C C197 H19D 108.0
C91 C92 H92A 109.5
C91 C92 H92B 109.5
H92A C92 H92B 109.5
C91 C92 H92C 109.5
H92A C92 H92C 109.5
H92B C92 H92C 109.5
C130 C129 O32 108.0(6)
C130 C129 H12A 110.1
O32 C129 H12A 110.1
C130 C129 H12B 110.1
O32 C129 H12B 110.1
H12A C129 H12B 108.4
O38 C159 C160 106.8(6)
O38 C159 H15A 110.4
C160 C159 H15A 110.4
O38 C159 H15B 110.4
C160 C159 H15B 110.4
H15A C159 H15B 108.6
C8A C7A O4 113.9(7)
C8A C7A H7A1 108.8
O4 C7A H7A1 108.8
C8A C7A H7A2 108.8
O4 C7A H7A2 108.8
H7A1 C7A H7A2 107.7
C8B C7B O4 108.2(7)
C8B C7B H7B1 110.1
O4 C7B H7B1 110.1
C8B C7B H7B2 110.1
O4 C7B H7B2 110.1
H7B1 C7B H7B2 108.4
C140 C139 O34 108.9(7)
C140 C139 H13A 109.9
O34 C139 H13A 109.9
C140 C139 H13B 109.9
O34 C139 H13B 109.9
H13A C139 H13B 108.3
C173 C174 H17X 109.5
C173 C174 H17Y 109.5
H17X C174 H17Y 109.5
C173 C174 H17Z 109.5
H17X C174 H17Z 109.5
H17Y C174 H17Z 109.5
C193 C194 H19E 109.5
C193 C194 H19F 109.5
H19E C194 H19F 109.5
C193 C194 H19G 109.5
H19E C194 H19G 109.5
H19F C194 H19G 109.5
C163 C164 H16C 109.5
C163 C164 H16D 109.5
H16C C164 H16D 109.5
C163 C164 H16E 109.5
H16C C164 H16E 109.5
H16D C164 H16E 109.5
C24 C23 O6 111.8(7)
C24 C23 H23A 109.3
O6 C23 H23A 109.3
C24 C23 H23B 109.3
O6 C23 H23B 109.3
H23A C23 H23B 107.9
O16 C61 C62 106.3(6)
O16 C61 H61A 110.5
C62 C61 H61A 110.5
O16 C61 H61B 110.5
C62 C61 H61B 110.5
H61A C61 H61B 108.7
C105 C106 H10C 109.5
C105 C106 H10D 109.5
H10C C106 H10D 109.5
C105 C106 H10E 109.5
H10C C106 H10E 109.5
H10D C106 H10E 109.5
C197 C198 H19H 109.5
C197 C198 H19I 109.5
H19H C198 H19I 109.5
C197 C198 H19J 109.5
H19H C198 H19J 109.5
H19I C198 H19J 109.5
C41 C42 H42A 109.5
C41 C42 H42B 109.5
H42A C42 H42B 109.5
C41 C42 H42C 109.5
H42A C42 H42C 109.5
H42B C42 H42C 109.5
C174 C173 O42 107.1(7)
C174 C173 H17A 110.3
O42 C173 H17A 110.3
C174 C173 H17B 110.3
O42 C173 H17B 110.3
H17A C173 H17B 108.6
C27 C28 H28A 109.5
C27 C28 H28B 109.5
H28A C28 H28B 109.5
C27 C28 H28C 109.5
H28A C28 H28C 109.5
H28B C28 H28C 109.5
C23 C24 H24A 109.5
C23 C24 H24B 109.5
H24A C24 H24B 109.5
C23 C24 H24C 109.5
H24A C24 H24C 109.5
H24B C24 H24C 109.5
C178 C177 O44 113.1(6)
C178 C177 H17C 109.0
O44 C177 H17C 109.0
C178 C177 H17D 109.0
O44 C177 H17D 109.0
H17C C177 H17D 107.8
O30 C125 C126 106.3(6)
O30 C125 H12C 110.5
C126 C125 H12C 110.5
O30 C125 H12D 110.5
C126 C125 H12D 110.5
H12C C125 H12D 108.7
C177 C178 H17E 109.5
C177 C178 H17F 109.5
H17E C178 H17F 109.5
C177 C178 H17G 109.5
H17E C178 H17G 109.5
H17F C178 H17G 109.5
C95 C96 H96A 109.5
C95 C96 H96B 109.5
H96A C96 H96B 109.5
C95 C96 H96C 109.5
H96A C96 H96C 109.5
H96B C96 H96C 109.5
C129 C130 H13C 109.5
C129 C130 H13D 109.5
H13C C130 H13D 109.5
C129 C130 H13E 109.5
H13C C130 H13E 109.5
H13D C130 H13E 109.5
C139 C140 H14F 109.5
C139 C140 H14G 109.5
H14F C140 H14G 109.5
C139 C140 H14H 109.5
H14F C140 H14H 109.5
H14G C140 H14H 109.5
C125 C126 H12E 109.5
C125 C126 H12F 109.5
H12E C126 H12F 109.5
C125 C126 H12G 109.5
H12E C126 H12G 109.5
H12F C126 H12G 109.5
O41 C172 O42 125.3(7)
O41 C172 C171 119.5(6)
O42 C172 C171 115.2(6)
C159 C160 H16F 109.5
C159 C160 H16G 109.5
H16F C160 H16G 109.5
C159 C160 H16H 109.5
H16F C160 H16H 109.5
H16G C160 H16H 109.5
C4A C3A O2 117.4(9)
C4A C3A H3A1 107.9
O2 C3A H3A1 107.9
C4A C3A H3A2 107.9
O2 C3A H3A2 107.9
H3A1 C3A H3A2 107.2
C61 C62 H62A 109.5
C61 C62 H62B 109.5
H62A C62 H62B 109.5
C61 C62 H62C 109.5
H62A C62 H62C 109.5
H62B C62 H62C 109.5
C09A C10A H10F 109.5
C09A C10A H10G 109.5
H10F C10A H10G 109.5
C09A C10A H10H 109.5
H10F C10A H10H 109.5
H10G C10A H10H 109.5
C3A C4A H4A1 109.5
C3A C4A H4A2 109.5
H4A1 C4A H4A2 109.5
C3A C4A H4A3 109.5
H4A1 C4A H4A3 109.5
H4A2 C4A H4A3 109.5
C144 C143 O36 110.8(8)
C144 C143 H14A 109.5
O36 C143 H14A 109.5
C144 C143 H14B 109.5
O36 C143 H14B 109.5
H14A C143 H14B 108.1
C143 C144 H14C 109.5
C143 C144 H14D 109.5
H14C C144 H14D 109.5
C143 C144 H14E 109.5
H14C C144 H14E 109.5
H14D C144 H14E 109.5
O18 C71 C72 109.8(9)
O18 C71 H71A 109.7
C72 C71 H71A 109.7
O18 C71 H71B 109.7
C72 C71 H71B 109.7
H71A C71 H71B 108.2
C10A C09A O28 111(5)
C10A C09A H09A 109.4
O28 C09A H09A 109.4
C10A C09A H09B 109.4
O28 C09A H09B 109.4
H09A C09A H09B 108.0
C71 C72 H72A 109.5
C71 C72 H72B 109.5
H72A C72 H72B 109.5
C71 C72 H72C 109.5
H72A C72 H72C 109.5
H72B C72 H72C 109.5
C09B C10B H10I 109.5
C09B C10B H10J 109.5
H10I C10B H10J 109.5
C09B C10B H10K 109.5
H10I C10B H10K 109.5
H10J C10B H10K 109.5
C10B C09B O28 110(4)
C10B C09B H09C 109.6
O28 C09B H09C 109.6
C10B C09B H09D 109.6
O28 C09B H09D 109.6
H09C C09B H09D 108.2

loop_
_geom_bond_atom_site_label_1
_geom_bond_atom_site_label_2
_geom_bond_distance
C75 C76 1.391(11)
C75 O20 1.485(8)
C75 H75A 0.9900
C75 H75B 0.9900
C58 C57 1.481(13)
C58 H58A 0.9800
C58 H58B 0.9800
C58 H58C 0.9800
C57 O14 1.491(8)
C57 H57A 0.9900
C57 H57B 0.9900
C76 H76A 0.9800
C76 H76B 0.9800
C76 H76C 0.9800
Cl10 C208 1.749(13)
Cl11 C208 1.759(15)
Cl12 C208 1.720(11)
C208 H208 1.0000
Cl5 C206 1.730(15)
Cl4 C206 1.779(15)
C206 Cl6 1.676(15)
C206 H206 1.0000
C4B C3B 1.400(16)
C4B H4B1 0.9800
C4B H4B2 0.9800
C4B H4B3 0.9800
C3B O2 1.461(8)
C3B H3B1 0.9900
C3B H3B2 0.9900
C8B C7B 1.404(14)
C8B H8B1 0.9800
C8B H8B2 0.9800
C8B H8B3 0.9800
C8A C7A 1.401(10)
C8A H8A1 0.9800
C8A H8A2 0.9800
C8A H8A3 0.9800
Cl3 C205 1.762(8)
Cl2 C205 1.721(10)
Cl1 C205 1.755(10)
C205 H205 1.0000
Cl7 C207 1.751(9)
Cl8 C207 1.753(8)
Cl9 C207 1.733(7)
C207 H207 1.0000
O7 C26 1.201(6)
O48 C196 1.343(6)
O48 C197 1.462(6)
O46 C192 1.334(6)
O46 C193 1.451(6)
O12 C40 1.327(6)
O12 C41 1.455(6)
O25 C104 1.206(6)
O22 C90 1.328(6)
O22 C91 1.464(6)
O10 C36 1.327(6)
O10 C37 1.470(6)
O8 C26 1.345(6)
O8 C27 1.468(6)
O26 C104 1.334(6)
O26 C105 1.450(6)
O35 C142 1.203(6)
O11 C40 1.207(6)
O45 C192 1.211(6)
O29 C124 1.198(7)
O47 C196 1.196(6)
O9 C36 1.213(6)
C93 C89 1.361(7)
C93 C97 1.437(7)
C93 C94 1.515(7)
O21 C90 1.207(6)
O24 C94 1.338(6)
O24 C95 1.461(6)
O6 C22 1.341(7)
O6 C23 1.466(7)
O34 C138 1.332(7)
O34 C139 1.462(7)
C85 C83 1.384(6)
C85 C87 1.402(6)
C85 H85 0.9500
C87 C88 1.416(6)
C87 C99 1.466(6)
O40 C162 1.312(7)
O40 C163 1.467(7)
O32 C128 1.336(7)
O32 C129 1.460(7)
C13 C14 1.381(6)
C13 C11 1.420(6)
C13 H13 0.9500
C133 C131 1.410(7)
C133 C121 1.462(7)
C133 C135 1.465(7)
C29 C31 1.408(6)
C29 C25 1.434(6)
C29 C30 1.436(7)
O1 C2 1.189(7)
C34 C33 1.412(6)
C34 C32 1.429(6)
C34 C35 1.451(6)
O38 C158 1.328(7)
O38 C159 1.452(7)
O3 C6 1.212(6)
C6 O4 1.317(6)
C6 C5 1.500(7)
C53 C51 1.415(6)
C53 C54 1.420(7)
C53 C65 1.452(7)
O31 C128 1.197(7)
O23 C94 1.196(6)
C83 C84 1.435(6)
C83 C82 1.488(6)
C155 C153 1.408(7)
C155 C156 1.425(7)
C155 C167 1.455(7)
C147 C149 1.396(7)
C147 C145 1.428(7)
C147 C135 1.456(7)
C131 C132 1.408(8)
C131 C127 1.456(7)
C81 C82 1.383(7)
C81 C79 1.406(7)
C81 H81 0.9500
C45 C43 1.411(6)
C45 C47 1.416(6)
C45 C33 1.449(6)
C19 C20 1.409(6)
C19 C17 1.420(6)
C19 C31 1.461(6)
C15 C17 1.380(7)
C15 C16 1.398(7)
C15 C14 1.481(6)
O4 C7B 1.460(6)
O4 C7A 1.460(6)
O39 C162 1.219(7)
C145 C141 1.420(7)
C145 C146 1.426(7)
C156 C154 1.421(7)
C156 C157 1.430(7)
C150 C149 1.385(7)
C150 C148 1.423(7)
C150 C151 1.484(7)
C89 C88 1.432(7)
C89 C90 1.505(7)
C169 C170 1.425(7)
C169 C181 1.436(7)
C169 C167 1.462(7)
C47 C48 1.377(6)
C47 H47 0.9500
C88 C86 1.415(7)
C43 C39 1.417(6)
C43 C44 1.424(6)
C77 C78 1.419(7)
C77 C79 1.424(7)
C77 C73 1.433(7)
C188 C186 1.375(7)
C188 C190 1.419(6)
C188 H188 0.9500
C203 C204 1.413(6)
C203 C201 1.431(7)
C203 C113 1.459(7)
O37 C158 1.213(7)
O2 C2 1.326(7)
O2 C3A 1.461(8)
C11 C9 1.418(6)
C11 C101 1.458(6)
C149 H149 0.9500
C186 C185 1.429(7)
C186 H186 0.9500
C31 C33 1.432(6)
C135 C136 1.413(7)
C99 C97 1.422(7)
C99 C101 1.457(6)
O28 C108 1.329(7)
O28 C09B 1.469(8)
O28 C09A 1.469(8)
C16 C18 1.375(7)
C16 H16 0.9500
C183 C184 1.365(7)
C183 C181 1.432(6)
C183 H183 0.9500
C201 C199 1.407(6)
C201 C189 1.457(6)
O27 C108 1.188(7)
C82 C80 1.423(6)
C182 C180 1.371(7)
C182 C184 1.419(7)
C182 H182 0.9500
C39 C35 1.379(6)
C39 C40 1.513(6)
C192 C191 1.499(7)
O5 C22 1.194(7)
C84 C86 1.356(7)
C84 H84 0.9500
O30 C124 1.339(7)
O30 C125 1.459(7)
C10 C12 1.366(7)
C10 C9 1.412(7)
C10 H10 0.9500
C200 C202 1.367(7)
C200 C199 1.434(6)
C200 H200 0.9500
C12 C14 1.425(6)
C12 H12 0.9500
C101 C102 1.415(7)
C141 C137 1.379(7)
C141 C142 1.512(7)
C184 C185 1.477(6)
C80 C78 1.350(7)
C80 H80 0.9500
C161 C157 1.383(7)
C161 C165 1.429(7)
C161 C162 1.504(7)
C51 C49 1.383(7)
C51 H51 0.9500
C181 C179 1.428(7)
C116 C115 1.388(7)
C116 C114 1.427(7)
C116 C117 1.485(7)
C17 H17 0.9500
C119 C117 1.379(7)
C119 C121 1.414(7)
C119 H119 0.9500
C79 C67 1.463(7)
C157 C158 1.512(7)
C68 C67 1.412(7)
C68 C69 1.426(9)
C68 C66 1.435(8)
C167 C165 1.419(7)
C104 C103 1.505(6)
C1 C5 1.362(7)
C1 C102 1.443(7)
C1 C2 1.517(7)
C115 C113 1.423(6)
C115 H115 0.9500
O14 C56 1.314(8)
C199 C195 1.435(7)
C146 C148 1.357(7)
C146 H146 0.9500
O19 C74 1.198(7)
C100 C98 1.350(7)
C100 C102 1.415(7)
C100 H100 0.9500
C46 C44 1.360(7)
C46 C48 1.412(7)
C46 H46 0.9500
C152 C154 1.354(7)
C152 C151 1.416(7)
C152 H152 0.9500
C25 C21 1.366(7)
C25 C26 1.497(6)
C190 C189 1.409(6)
C190 C191 1.444(6)
C103 C107 1.359(7)
C103 C204 1.441(7)
C187 C185 1.387(6)
C187 C189 1.418(6)
C187 H187 0.9500
C142 O36 1.323(6)
C97 C98 1.425(7)
C148 H148 0.9500
O20 C74 1.323(8)
C35 C36 1.507(6)
C9 C5 1.436(7)
C21 C20 1.442(6)
C21 C22 1.505(7)
O36 C143 1.495(9)
C30 C32 1.350(7)
C30 H30 0.9500
C137 C136 1.441(7)
C137 C138 1.506(7)
C123 C127 1.362(8)
C123 C122 1.441(7)
C123 C124 1.512(7)
C153 C151 1.384(7)
C153 H153 0.9500
C107 C111 1.443(7)
C107 C108 1.511(7)
C154 H154 0.9500
O16 C60 1.342(8)
O16 C61 1.475(7)
C86 H86 0.9500
C67 C65 1.455(8)
C170 C168 1.419(8)
C170 C171 1.425(8)
C112 C114 1.368(7)
C112 C111 1.413(7)
C112 H112 0.9500
C65 C63 1.423(7)
O42 C172 1.249(8)
O42 C173 1.484(8)
C49 C50 1.416(7)
C49 C48 1.489(6)
O33 C138 1.198(7)
O15 C60 1.200(7)
C78 H78 0.9500
C180 C179 1.403(8)
C180 H180 0.9500
C191 C195 1.369(6)
C204 C202 1.432(7)
C44 H44 0.9500
C122 C120 1.405(8)
C122 C121 1.426(7)
C20 C18 1.420(7)
C175 C171 1.358(8)
C175 C179 1.456(7)
C175 C176 1.516(8)
C127 C128 1.504(7)
C118 C120 1.368(8)
C118 C117 1.419(7)
C118 H118 0.9500
C54 C52 1.394(8)
C54 C55 1.451(7)
C111 C113 1.407(7)
C195 C196 1.513(6)
C202 H202 0.9500
C59 C55 1.332(9)
C59 C63 1.443(8)
C59 C60 1.516(8)
C74 C73 1.510(8)
C73 C69 1.374(8)
O44 C176 1.317(8)
O44 C177 1.466(8)
O18 C70 1.328(8)
O18 C71 1.462(8)
C105 C106 1.506(8)
C105 H10A 0.9900
C105 H10B 0.9900
C168 C166 1.334(8)
C168 H168 0.9500
C32 H32 0.9500
O17 C70 1.200(8)
C136 C134 1.426(7)
C18 H18 0.9500
C114 H114 0.9500
C37 C38 1.495(8)
C37 H37A 0.9900
C37 H37B 0.9900
C132 C134 1.357(8)
C132 H132 0.9500
C165 C166 1.431(7)
C27 C28 1.502(10)
C27 H27A 0.9900
C27 H27B 0.9900
C50 C52 1.369(8)
C50 H50 0.9500
C98 H98 0.9500
C69 C70 1.503(8)
C55 C56 1.523(9)
C52 H52 0.9500
C134 H134 0.9500
C63 C64 1.430(9)
C166 H166 0.9500
C171 C172 1.559(8)
C120 H120 0.9500
C91 C92 1.476(8)
C91 H91A 0.9900
C91 H91B 0.9900
C64 C66 1.328(10)
C64 H64 0.9500
C38 H38A 0.9800
C38 H38B 0.9800
C38 H38C 0.9800
O43 C176 1.174(8)
C41 C42 1.513(9)
C41 H41A 0.9900
C41 H41B 0.9900
C66 H66 0.9500
C56 O13 1.181(8)
C193 C194 1.512(8)
C193 H19A 0.9900
C193 H19B 0.9900
C163 C164 1.500(10)
C163 H16A 0.9900
C163 H16B 0.9900
O41 C172 1.233(9)
C95 C96 1.406(11)
C95 H95A 0.9900
C95 H95B 0.9900
C197 C198 1.452(12)
C197 H19C 0.9900
C197 H19D 0.9900
C92 H92A 0.9800
C92 H92B 0.9800
C92 H92C 0.9800
C129 C130 1.441(10)
C129 H12A 0.9900
C129 H12B 0.9900
C159 C160 1.483(11)
C159 H15A 0.9900
C159 H15B 0.9900
C7A H7A1 0.9900
C7A H7A2 0.9900
C7B H7B1 0.9900
C7B H7B2 0.9900
C139 C140 1.421(11)
C139 H13A 0.9900
C139 H13B 0.9900
C174 C173 1.477(14)
C174 H17X 0.9800
C174 H17Y 0.9800
C174 H17Z 0.9800
C194 H19E 0.9800
C194 H19F 0.9800
C194 H19G 0.9800
C164 H16C 0.9800
C164 H16D 0.9800
C164 H16E 0.9800
C23 C24 1.376(13)
C23 H23A 0.9900
C23 H23B 0.9900
C61 C62 1.495(11)
C61 H61A 0.9900
C61 H61B 0.9900
C106 H10C 0.9800
C106 H10D 0.9800
C106 H10E 0.9800
C198 H19H 0.9800
C198 H19I 0.9800
C198 H19J 0.9800
C42 H42A 0.9800
C42 H42B 0.9800
C42 H42C 0.9800
C173 H17A 0.9900
C173 H17B 0.9900
C28 H28A 0.9800
C28 H28B 0.9800
C28 H28C 0.9800
C24 H24A 0.9800
C24 H24B 0.9800
C24 H24C 0.9800
C177 C178 1.424(12)
C177 H17C 0.9900
C177 H17D 0.9900
C125 C126 1.509(11)
C125 H12C 0.9900
C125 H12D 0.9900
C178 H17E 0.9800
C178 H17F 0.9800
C178 H17G 0.9800
C96 H96A 0.9800
C96 H96B 0.9800
C96 H96C 0.9800
C130 H13C 0.9800
C130 H13D 0.9800
C130 H13E 0.9800
C140 H14F 0.9800
C140 H14G 0.9800
C140 H14H 0.9800
C126 H12E 0.9800
C126 H12F 0.9800
C126 H12G 0.9800
C160 H16F 0.9800
C160 H16G 0.9800
C160 H16H 0.9800
C3A C4A 1.406(11)
C3A H3A1 0.9900
C3A H3A2 0.9900
C62 H62A 0.9800
C62 H62B 0.9800
C62 H62C 0.9800
C10A C09A 1.37(2)
C10A H10F 0.9800
C10A H10G 0.9800
C10A H10H 0.9800
C4A H4A1 0.9800
C4A H4A2 0.9800
C4A H4A3 0.9800
C143 C144 1.365(13)
C143 H14A 0.9900
C143 H14B 0.9900
C144 H14C 0.9800
C144 H14D 0.9800
C144 H14E 0.9800
C71 C72 1.518(19)
C71 H71A 0.9900
C71 H71B 0.9900
C09A H09A 0.9900
C09A H09B 0.9900
C72 H72A 0.9800
C72 H72B 0.9800
C72 H72C 0.9800
C10B C09B 1.37(2)
C10B H10I 0.9800
C10B H10J 0.9800
C10B H10K 0.9800
C09B H09C 0.9900
C09B H09D 0.9900
